data_4111852
loop_
_publ_author_name
'Alireza Haghiri Ilkhechi'
'Jose M. Mercero'
'I\~naki Silanes'
'Michael Bolte'
'Matthias Scheibitz'
'Hans-Wolfram Lerner'
'Jesus M. Ugalde'
'Matthias Wagner'

_publ_section_title
;
 A Joint Experimental and Theoretical Study of Cation-\p Interactions:
 Multiple-Decker Sandwich Complexes of Ferrocene with Alkali Metal Ions
 (Li+, Na+, K+, Rb+, Cs+)
;
_journal_name_full 'Journal of the American Chemical Society'
_journal_page_first 10656
_journal_page_last 10666
_journal_paper_doi 10.1021/ja051544+
_journal_volume 127
_journal_year 2005
_chemical_formula_sum 'C32 H56 B2 Fe N4 O6 Rb2'
_chemical_formula_weight 841.22
_chemical_name_systematic ?
_space_group_IT_number 2
_symmetry_cell_setting triclinic
_symmetry_space_group_name_Hall '-P 1'
_symmetry_space_group_name_H-M 'P -1'
_atom_sites_solution_hydrogens geom
_atom_sites_solution_primary direct
_atom_sites_solution_secondary difmap
_audit_creation_method SHELXL-97
_cell_angle_alpha 85.950(18)
_cell_angle_beta 75.063(16)
_cell_angle_gamma 69.938(15)
_cell_formula_units_Z 2
_cell_length_a 9.8596(18)
_cell_length_b 13.136(3)
_cell_length_c 17.292(4)
_cell_measurement_reflns_used 22744
_cell_measurement_temperature 173(2)
_cell_measurement_theta_max 25.6
_cell_measurement_theta_min 3.7
_cell_volume 2032.2(8)
_computing_cell_refinement 'X-Area (Stoe & Cie, 2001)'
_computing_data_collection 'X-Area (Stoe & Cie, 2001)'
_computing_data_reduction 'X-Area (Stoe & Cie, 2001)'
_computing_molecular_graphics 'XP in SHELXTL-Plus (Sheldrick, 1991)'
_computing_structure_refinement 'SHELXL-97 (Sheldrick, 1997)'
_computing_structure_solution 'SHELXS-97 (Sheldrick, 1990)'
_diffrn_ambient_temperature 173(2)
_diffrn_measured_fraction_theta_full 0.996
_diffrn_measured_fraction_theta_max 0.996
_diffrn_measurement_device_type 'STOE IPDS II two-circle-diffractometer'
_diffrn_measurement_method \w
_diffrn_radiation_monochromator graphite
_diffrn_radiation_source 'fine-focus sealed tube'
_diffrn_radiation_type MoK\a
_diffrn_radiation_wavelength 0.71073
_diffrn_reflns_av_R_equivalents 0.1091
_diffrn_reflns_av_sigmaI/netI 0.1121
_diffrn_reflns_limit_h_max 11
_diffrn_reflns_limit_h_min -11
_diffrn_reflns_limit_k_max 15
_diffrn_reflns_limit_k_min -15
_diffrn_reflns_limit_l_max 20
_diffrn_reflns_limit_l_min -20
_diffrn_reflns_number 20674
_diffrn_reflns_theta_full 25.00
_diffrn_reflns_theta_max 25.03
_diffrn_reflns_theta_min 3.81
_diffrn_standards_decay_% 0
_diffrn_standards_interval_time 0
_diffrn_standards_number 0
_exptl_absorpt_coefficient_mu 2.793
_exptl_absorpt_correction_T_max 0.7304
_exptl_absorpt_correction_T_min 0.4330
_exptl_absorpt_correction_type multi-scan
_exptl_absorpt_process_details 'MULABS (Spek, 1990; Blessing, 1995)'
_exptl_crystal_colour colourless
_exptl_crystal_density_diffrn 1.375
_exptl_crystal_description plate
_exptl_crystal_F_000 868
_exptl_crystal_size_max 0.36
_exptl_crystal_size_mid 0.34
_exptl_crystal_size_min 0.12
_refine_diff_density_max 3.025
_refine_diff_density_min -1.338
_refine_diff_density_rms 0.149
_refine_ls_extinction_method none
_refine_ls_goodness_of_fit_ref 1.084
_refine_ls_hydrogen_treatment mixed
_refine_ls_matrix_type full
_refine_ls_number_parameters 424
_refine_ls_number_reflns 7152
_refine_ls_number_restraints 0
_refine_ls_restrained_S_all 1.084
_refine_ls_R_factor_all 0.1571
_refine_ls_R_factor_gt 0.1057
_refine_ls_shift/su_max 0.000
_refine_ls_shift/su_mean 0.000
_refine_ls_structure_factor_coef Fsqd
_refine_ls_weighting_details 'calc w=1/[\s^2^(Fo^2^)+(0.1360P)^2^+11.2086P] where P=(Fo^2^+2Fc^2^)/3'
_refine_ls_weighting_scheme calc
_refine_ls_wR_factor_gt 0.2712
_refine_ls_wR_factor_ref 0.3005
_reflns_number_gt 4255
_reflns_number_total 7152
_reflns_threshold_expression >2sigma(I)
_cod_data_source_file ja0515442Bsi20050324_023253.cif
_cod_data_source_block wa324
_cod_database_code 4111852

loop_
_symmetry_equiv_pos_as_xyz
'x, y, z'
'-x, -y, -z'

loop_
_atom_site_label
_atom_site_type_symbol
_atom_site_fract_x
_atom_site_fract_y
_atom_site_fract_z
_atom_site_U_iso_or_equiv
_atom_site_adp_type
_atom_site_occupancy
_atom_site_symmetry_multiplicity
_atom_site_calc_flag
_atom_site_refinement_flags
Rb1 Rb 0.72811(13) 0.53626(10) 0.26058(9) 0.0520(4) Uani 1 1 d .
Rb2 Rb 0.56566(14) 0.89193(10) 0.25426(7) 0.0483(4) Uani 1 1 d .
Fe1 Fe 0.23120(18) 0.53476(14) 0.25352(11) 0.0421(4) Uani 1 1 d .
B1 B 0.3943(15) 0.6935(12) 0.1288(8) 0.043(3) Uani 1 1 d .
C1A C 0.3005(14) 0.8180(11) 0.1654(8) 0.053(3) Uani 1 1 d .
H1A1 H 0.3017 0.8698 0.1218 0.080 Uiso 1 1 calc R
H1A2 H 0.3470 0.8340 0.2046 0.080 Uiso 1 1 calc R
H1A3 H 0.1972 0.8239 0.1915 0.080 Uiso 1 1 calc R
C1B C 0.3293(15) 0.6697(13) 0.0567(8) 0.060(4) Uani 1 1 d .
H1B1 H 0.3312 0.7255 0.0161 0.090 Uiso 1 1 calc R
H1B2 H 0.2266 0.6710 0.0784 0.090 Uiso 1 1 calc R
H1B3 H 0.3912 0.5983 0.0323 0.090 Uiso 1 1 calc R
B2 B -0.0822(14) 0.6960(12) 0.3779(8) 0.039(3) Uani 1 1 d .
C2A C -0.1085(15) 0.8190(11) 0.3430(9) 0.057(3) Uani 1 1 d .
H2A1 H -0.1603 0.8720 0.3872 0.085 Uiso 1 1 calc R
H2A2 H -0.1690 0.8315 0.3041 0.085 Uiso 1 1 calc R
H2A3 H -0.0119 0.8268 0.3169 0.085 Uiso 1 1 calc R
C2B C -0.0014(15) 0.6765(13) 0.4508(8) 0.058(3) Uani 1 1 d .
H2B1 H -0.0567 0.7346 0.4912 0.087 Uiso 1 1 calc R
H2B2 H 0.1009 0.6768 0.4303 0.087 Uiso 1 1 calc R
H2B3 H 0.0006 0.6065 0.4750 0.087 Uiso 1 1 calc R
C11 C 0.3955(13) 0.6049(10) 0.1992(7) 0.044(3) Uani 1 1 d .
C12 C 0.3454(13) 0.6250(10) 0.2844(7) 0.041(3) Uani 1 1 d .
H12 H 0.3041 0.6944 0.3101 0.050 Uiso 1 1 calc R
C13 C 0.3683(15) 0.5233(13) 0.3238(10) 0.065(4) Uani 1 1 d .
H13 H 0.3417 0.5139 0.3800 0.078 Uiso 1 1 calc R
C14 C 0.4367(15) 0.4394(13) 0.2655(12) 0.076(6) Uani 1 1 d .
H14 H 0.4692 0.3637 0.2747 0.092 Uiso 1 1 calc R
C15 C 0.4476(12) 0.4914(10) 0.1888(9) 0.051(3) Uani 1 1 d .
H15 H 0.4848 0.4543 0.1384 0.061 Uiso 1 1 calc R
N11 N 0.5634(10) 0.6876(9) 0.0913(5) 0.043(2) Uani 1 1 d .
N12 N 0.6479(11) 0.7086(10) 0.1337(6) 0.052(3) Uani 1 1 d .
C16 C 0.7816(13) 0.6975(12) 0.0825(8) 0.052(3) Uani 1 1 d .
H16 H 0.8623 0.7099 0.0960 0.063 Uiso 1 1 calc R
C17 C 0.7833(16) 0.6651(15) 0.0069(8) 0.067(4) Uani 1 1 d .
H17 H 0.8641 0.6504 -0.0395 0.080 Uiso 1 1 calc R
C18 C 0.6469(16) 0.6588(14) 0.0133(7) 0.064(4) Uani 1 1 d .
H18 H 0.6139 0.6384 -0.0283 0.077 Uiso 1 1 calc R
C21 C 0.0024(12) 0.6034(10) 0.3092(7) 0.042(3) Uani 1 1 d .
C22 C 0.0547(12) 0.4885(10) 0.3184(8) 0.048(3) Uani 1 1 d .
H22 H 0.0494 0.4525 0.3682 0.058 Uiso 1 1 calc R
C23 C 0.1169(15) 0.4356(12) 0.2407(10) 0.061(4) Uani 1 1 d .
H23 H 0.1574 0.3595 0.2308 0.073 Uiso 1 1 calc R
C24 C 0.1069(14) 0.5175(13) 0.1812(9) 0.062(4) Uani 1 1 d .
H24 H 0.1413 0.5053 0.1249 0.075 Uiso 1 1 calc R
C25 C 0.0358(12) 0.6212(10) 0.2216(7) 0.041(3) Uani 1 1 d .
H25 H 0.0138 0.6896 0.1965 0.049 Uiso 1 1 calc R
N21 N -0.2446(10) 0.6849(8) 0.4131(5) 0.038(2) Uani 1 1 d .
N22 N -0.3597(11) 0.7291(10) 0.3807(6) 0.052(3) Uani 1 1 d .
C26 C -0.4737(14) 0.7009(12) 0.4245(7) 0.051(3) Uani 1 1 d .
H26 H -0.5697 0.7230 0.4142 0.061 Uiso 1 1 calc R
C27 C -0.4343(15) 0.6359(13) 0.4863(9) 0.066(4) Uani 1 1 d .
H27 H -0.4935 0.6038 0.5255 0.079 Uiso 1 1 calc R
C28 C -0.2901(16) 0.6284(14) 0.4782(9) 0.074(5) Uani 1 1 d .
H28 H -0.2299 0.5896 0.5128 0.088 Uiso 1 1 calc R
C101 C 0.154(2) 0.9549(15) 0.3812(12) 0.085(5) Uani 1 1 d .
H10A H 0.1514 0.9304 0.3294 0.127 Uiso 1 1 calc R
H10B H 0.0573 1.0097 0.4051 0.127 Uiso 1 1 calc R
H10C H 0.1726 0.8931 0.4169 0.127 Uiso 1 1 calc R
O102 O 0.2651(13) 0.9992(11) 0.3701(7) 0.087(4) Uani 1 1 d .
C103 C 0.281(2) 1.0393(18) 0.4374(10) 0.089(6) Uani 1 1 d .
H10D H 0.3234 0.9775 0.4703 0.107 Uiso 1 1 calc R
H10E H 0.1811 1.0824 0.4695 0.107 Uiso 1 1 calc R
C104 C 0.377(2) 1.1078(19) 0.4217(13) 0.099(6) Uani 1 1 d .
H10F H 0.3283 1.1752 0.3957 0.119 Uiso 1 1 calc R
H10G H 0.3877 1.1283 0.4733 0.119 Uiso 1 1 calc R
O105 O 0.5167(14) 1.0552(10) 0.3733(8) 0.093(4) Uani 1 1 d .
C106 C 0.607(2) 1.1215(15) 0.3524(14) 0.097(6) Uani 1 1 d .
H10H H 0.7041 1.0799 0.3182 0.146 Uiso 1 1 calc R
H10I H 0.6208 1.1461 0.4010 0.146 Uiso 1 1 calc R
H10J H 0.5581 1.1845 0.3233 0.146 Uiso 1 1 calc R
C111 C 0.310(2) 1.1122(16) 0.1583(15) 0.104(7) Uani 1 1 d .
H11A H 0.2535 1.0716 0.1939 0.157 Uiso 1 1 calc R
H11B H 0.2714 1.1334 0.1108 0.157 Uiso 1 1 calc R
H11C H 0.3014 1.1773 0.1865 0.157 Uiso 1 1 calc R
O112 O 0.4625(12) 1.0463(9) 0.1349(7) 0.086(4) Uani 1 1 d .
C113 C 0.550(2) 1.097(2) 0.0847(14) 0.119(9) Uani 1 1 d .
H11D H 0.5391 1.1656 0.1102 0.143 Uiso 1 1 calc R
H11E H 0.5178 1.1149 0.0344 0.143 Uiso 1 1 calc R
C114 C 0.7131(19) 1.0251(18) 0.0658(11) 0.095(6) Uani 1 1 d .
H11F H 0.7257 0.9590 0.0367 0.114 Uiso 1 1 calc R
H11G H 0.7748 1.0642 0.0307 0.114 Uiso 1 1 calc R
O115 O 0.7629(12) 0.9953(11) 0.1374(7) 0.090(4) Uani 1 1 d .
C116 C 0.9215(18) 0.9439(17) 0.1185(12) 0.091(6) Uani 1 1 d .
H11H H 0.9542 0.9247 0.1681 0.136 Uiso 1 1 calc R
H11I H 0.9694 0.9937 0.0883 0.136 Uiso 1 1 calc R
H11J H 0.9495 0.8781 0.0862 0.136 Uiso 1 1 calc R
C201 C 0.836(2) 0.302(2) 0.3987(12) 0.112(9) Uani 1 1 d .
H20A H 0.7585 0.3596 0.4343 0.168 Uiso 1 1 calc R
H20B H 0.9329 0.3111 0.3923 0.168 Uiso 1 1 calc R
H20C H 0.8392 0.2314 0.4220 0.168 Uiso 1 1 calc R
O202 O 0.8027(11) 0.3082(9) 0.3210(6) 0.069(3) Uani 1 1 d .
C203 C 0.906(2) 0.2289(12) 0.2626(18) 0.107(9) Uani 1 1 d .
H20D H 0.9060 0.1559 0.2809 0.129 Uiso 1 1 calc R
H20E H 1.0081 0.2310 0.2567 0.129 Uiso 1 1 calc R
C204 C 0.868(2) 0.249(2) 0.1829(14) 0.105(8) Uani 1 1 d .
H20F H 0.9348 0.1896 0.1447 0.126 Uiso 1 1 calc R
H20G H 0.7639 0.2521 0.1890 0.126 Uiso 1 1 calc R
O205 O 0.8828(11) 0.3439(11) 0.1547(6) 0.077(3) Uani 1 1 d .
C206 C 0.840(2) 0.372(3) 0.0808(11) 0.168(16) Uani 1 1 d .
H20H H 0.8519 0.4417 0.0630 0.251 Uiso 1 1 calc R
H20I H 0.7354 0.3780 0.0887 0.251 Uiso 1 1 calc R
H20J H 0.9032 0.3159 0.0401 0.251 Uiso 1 1 calc R

loop_
_atom_site_aniso_label
_atom_site_aniso_U_11
_atom_site_aniso_U_22
_atom_site_aniso_U_33
_atom_site_aniso_U_23
_atom_site_aniso_U_13
_atom_site_aniso_U_12
Rb1 0.0395(7) 0.0489(7) 0.0725(9) 0.0076(6) -0.0216(6) -0.0166(5)
Rb2 0.0486(7) 0.0534(7) 0.0412(7) 0.0066(5) -0.0068(5) -0.0194(5)
Fe1 0.0291(8) 0.0473(10) 0.0514(10) 0.0083(8) -0.0097(7) -0.0165(7)
B1 0.039(7) 0.058(8) 0.038(7) 0.008(6) -0.010(6) -0.022(6)
C1A 0.041(7) 0.059(8) 0.055(8) 0.012(6) -0.009(6) -0.017(6)
C1B 0.047(8) 0.089(11) 0.049(8) 0.018(7) -0.019(6) -0.029(7)
B2 0.031(6) 0.056(8) 0.038(7) 0.004(6) -0.010(5) -0.025(6)
C2A 0.049(8) 0.048(7) 0.069(9) -0.002(6) -0.002(6) -0.020(6)
C2B 0.048(8) 0.085(10) 0.050(8) 0.000(7) -0.012(6) -0.033(7)
C11 0.038(6) 0.058(8) 0.040(6) 0.008(5) -0.007(5) -0.027(6)
C12 0.039(6) 0.060(7) 0.039(6) 0.017(5) -0.015(5) -0.033(6)
C13 0.041(7) 0.080(11) 0.075(10) 0.037(9) -0.005(7) -0.035(8)
C14 0.031(7) 0.060(9) 0.132(15) 0.051(10) -0.026(8) -0.013(7)
C15 0.025(6) 0.053(8) 0.068(9) 0.006(6) -0.006(6) -0.009(5)
N11 0.038(5) 0.070(7) 0.027(5) 0.009(4) -0.009(4) -0.025(5)
N12 0.036(5) 0.091(8) 0.046(6) -0.002(5) -0.025(5) -0.032(5)
C16 0.035(7) 0.082(10) 0.047(7) 0.013(7) -0.013(5) -0.030(6)
C17 0.047(8) 0.116(13) 0.040(7) -0.005(8) -0.003(6) -0.035(8)
C18 0.060(9) 0.115(13) 0.024(6) -0.010(7) -0.003(6) -0.041(9)
C21 0.024(5) 0.066(8) 0.046(7) 0.011(6) -0.018(5) -0.022(5)
C22 0.028(6) 0.049(7) 0.068(9) 0.001(6) -0.007(6) -0.018(5)
C23 0.043(7) 0.052(8) 0.087(11) -0.020(7) -0.007(7) -0.019(6)
C24 0.039(7) 0.078(10) 0.059(9) -0.005(7) 0.005(6) -0.017(7)
C25 0.029(6) 0.059(7) 0.036(6) -0.006(5) -0.008(5) -0.013(5)
N21 0.032(5) 0.047(5) 0.035(5) 0.008(4) -0.004(4) -0.017(4)
N22 0.037(6) 0.097(9) 0.033(5) 0.017(5) -0.014(4) -0.034(6)
C26 0.042(7) 0.074(9) 0.043(7) -0.006(6) -0.016(6) -0.021(6)
C27 0.046(8) 0.088(11) 0.061(9) 0.027(8) -0.006(7) -0.030(8)
C28 0.043(8) 0.107(13) 0.069(10) 0.051(9) -0.021(7) -0.027(8)
C101 0.075(11) 0.083(12) 0.096(13) -0.022(10) -0.010(10) -0.029(10)
O102 0.068(7) 0.134(11) 0.075(8) -0.026(7) 0.000(6) -0.064(7)
C103 0.086(13) 0.116(15) 0.063(10) -0.023(10) 0.018(9) -0.054(12)
C104 0.076(12) 0.135(18) 0.093(14) -0.038(13) 0.002(10) -0.054(12)
O105 0.079(8) 0.085(8) 0.112(10) -0.026(7) 0.002(7) -0.039(7)
C106 0.082(13) 0.078(12) 0.132(18) -0.015(11) 0.003(12) -0.046(10)
C111 0.078(13) 0.076(12) 0.14(2) 0.029(12) -0.004(12) -0.030(10)
O112 0.058(7) 0.081(8) 0.079(8) 0.034(6) 0.009(5) 0.002(6)
C113 0.073(12) 0.137(19) 0.119(17) 0.071(15) -0.008(11) -0.023(12)
C114 0.061(10) 0.122(16) 0.079(12) 0.034(11) -0.010(9) -0.015(10)
O115 0.061(7) 0.130(11) 0.073(7) 0.047(7) -0.014(6) -0.036(7)
C116 0.051(9) 0.110(15) 0.099(14) 0.038(12) -0.006(9) -0.027(9)
C201 0.096(14) 0.21(2) 0.084(13) 0.068(15) -0.062(12) -0.104(16)
O202 0.061(6) 0.092(8) 0.068(7) 0.029(6) -0.030(5) -0.037(6)
C203 0.061(11) 0.031(8) 0.22(3) 0.009(12) -0.012(14) -0.016(8)
C204 0.068(12) 0.15(2) 0.111(17) -0.070(15) 0.015(11) -0.061(13)
O205 0.048(6) 0.123(10) 0.064(7) -0.017(7) -0.026(5) -0.024(6)
C206 0.045(10) 0.39(5) 0.057(11) -0.065(18) -0.016(9) -0.038(17)

loop_
_atom_type_symbol
_atom_type_description
_atom_type_scat_dispersion_real
_atom_type_scat_dispersion_imag
_atom_type_scat_source
C C 0.0033 0.0016 'International Tables Vol C Tables 4.2.6.8 and 6.1.1.4'
H H 0.0000 0.0000 'International Tables Vol C Tables 4.2.6.8 and 6.1.1.4'
B B 0.0013 0.0007 'International Tables Vol C Tables 4.2.6.8 and 6.1.1.4'
Fe Fe 0.3463 0.8444 'International Tables Vol C Tables 4.2.6.8 and 6.1.1.4'
N N 0.0061 0.0033 'International Tables Vol C Tables 4.2.6.8 and 6.1.1.4'
O O 0.0106 0.0060 'International Tables Vol C Tables 4.2.6.8 and 6.1.1.4'
Rb Rb -0.9393 2.9676 'International Tables Vol C Tables 4.2.6.8 and 6.1.1.4'

loop_
_geom_angle_atom_site_label_1
_geom_angle_atom_site_label_2
_geom_angle_atom_site_label_3
_geom_angle
_geom_angle_site_symmetry_1
_geom_angle_site_symmetry_3
O205 Rb1 O202 56.8(3) . .
O205 Rb1 N12 99.1(3) . .
O202 Rb1 N12 152.9(3) . .
O205 Rb1 N22 166.0(3) . 1_655
O202 Rb1 N22 119.4(3) . 1_655
N12 Rb1 N22 87.0(3) . 1_655
O205 Rb1 C26 162.3(4) . 1_655
O202 Rb1 C26 106.0(3) . 1_655
N12 Rb1 C26 96.6(3) . 1_655
N22 Rb1 C26 23.0(3) 1_655 1_655
O205 Rb1 C21 105.8(3) . 1_655
O202 Rb1 C21 98.7(3) . 1_655
N12 Rb1 C21 100.0(3) . 1_655
N22 Rb1 C21 60.5(3) 1_655 1_655
C26 Rb1 C21 79.3(3) 1_655 1_655
O205 Rb1 C22 88.2(3) . 1_655
O202 Rb1 C22 75.4(3) . 1_655
N12 Rb1 C22 119.5(3) . 1_655
N22 Rb1 C22 77.9(3) 1_655 1_655
C26 Rb1 C22 91.2(3) 1_655 1_655
C21 Rb1 C22 24.0(3) 1_655 1_655
O205 Rb1 C12 112.3(3) . .
O202 Rb1 C12 104.5(3) . .
N12 Rb1 C12 71.4(2) . .
N22 Rb1 C12 81.6(3) 1_655 .
C26 Rb1 C12 65.4(3) 1_655 .
C21 Rb1 C12 141.8(3) 1_655 .
C22 Rb1 C12 155.9(3) 1_655 .
O205 Rb1 C25 94.1(3) . 1_655
O202 Rb1 C25 111.0(3) . 1_655
N12 Rb1 C25 80.3(3) . 1_655
N22 Rb1 C25 74.4(3) 1_655 1_655
C26 Rb1 C25 96.6(3) 1_655 1_655
C21 Rb1 C25 24.8(3) 1_655 1_655
C22 Rb1 C25 39.2(3) 1_655 1_655
C12 Rb1 C25 143.7(3) . 1_655
O205 Rb1 C13 101.6(4) . .
O202 Rb1 C13 80.9(3) . .
N12 Rb1 C13 93.7(3) . .
N22 Rb1 C13 90.5(4) 1_655 .
C26 Rb1 C13 69.1(4) 1_655 .
C21 Rb1 C13 146.8(4) 1_655 .
C22 Rb1 C13 143.6(3) 1_655 .
C12 Rb1 C13 23.7(3) . .
C25 Rb1 C13 164.0(4) 1_655 .
O205 Rb1 C14 78.5(4) . .
O202 Rb1 C14 70.3(3) . .
N12 Rb1 C14 94.6(3) . .
N22 Rb1 C14 113.7(4) 1_655 .
C26 Rb1 C14 92.1(4) 1_655 .
C21 Rb1 C14 163.9(3) 1_655 .
C22 Rb1 C14 145.1(3) 1_655 .
C12 Rb1 C14 38.7(3) . .
C25 Rb1 C14 170.3(4) 1_655 .
C13 Rb1 C14 23.2(4) . .
O205 Rb1 N21 144.4(2) . 1_655
O202 Rb1 N21 103.8(3) . 1_655
N12 Rb1 N21 103.2(2) . 1_655
N22 Rb1 N21 22.2(2) 1_655 1_655
C26 Rb1 N21 36.2(3) 1_655 1_655
C21 Rb1 N21 43.3(3) 1_655 1_655
C22 Rb1 N21 56.7(3) 1_655 1_655
C12 Rb1 N21 101.1(3) . 1_655
C25 Rb1 N21 63.3(2) 1_655 1_655
C13 Rb1 N21 104.2(3) . 1_655
C14 Rb1 N21 126.2(4) . 1_655
O105 Rb2 O112 95.4(4) . .
O105 Rb2 N22 86.1(4) . 1_655
O112 Rb2 N22 173.9(3) . 1_655
O105 Rb2 O115 88.7(4) . .
O112 Rb2 O115 56.6(3) . .
N22 Rb2 O115 129.5(3) 1_655 .
O105 Rb2 O102 56.8(3) . .
O112 Rb2 O102 88.0(3) . .
N22 Rb2 O102 87.9(3) 1_655 .
O115 Rb2 O102 129.2(4) . .
O105 Rb2 N12 174.1(3) . .
O112 Rb2 N12 88.9(3) . .
N22 Rb2 N12 90.1(3) 1_655 .
O115 Rb2 N12 90.2(3) . .
O102 Rb2 N12 127.7(3) . .
O105 Rb2 C2A 70.1(4) . 1_655
O112 Rb2 C2A 134.3(3) . 1_655
N22 Rb2 C2A 51.8(3) 1_655 1_655
O115 Rb2 C2A 79.3(3) . 1_655
O102 Rb2 C2A 114.9(3) . 1_655
N12 Rb2 C2A 103.9(3) . 1_655
O105 Rb2 C16 156.2(3) . .
O112 Rb2 C16 86.1(3) . .
N22 Rb2 C16 95.0(3) 1_655 .
O115 Rb2 C16 72.2(3) . .
O102 Rb2 C16 146.9(3) . .
N12 Rb2 C16 19.9(3) . .
C2A Rb2 C16 92.0(3) 1_655 .
O105 Rb2 C106 19.9(4) . .
O112 Rb2 C106 87.0(5) . .
N22 Rb2 C106 96.2(4) 1_655 .
O115 Rb2 C106 69.2(4) . .
O102 Rb2 C106 74.3(4) . .
N12 Rb2 C106 157.5(3) . .
C2A Rb2 C106 64.6(4) 1_655 .
C16 Rb2 C106 137.6(3) . .
O105 Rb2 Rb1 131.3(3) . .
O112 Rb2 Rb1 133.3(3) . .
N22 Rb2 Rb1 45.4(2) 1_655 .
O115 Rb2 Rb1 116.5(3) . .
O102 Rb2 Rb1 114.3(3) . .
N12 Rb2 Rb1 44.6(2) . .
C2A Rb2 Rb1 74.6(2) 1_655 .
C16 Rb2 Rb1 52.5(2) . .
C106 Rb2 Rb1 137.2(4) . .
C13 Fe1 C24 169.9(7) . .
C13 Fe1 C14 40.8(7) . .
C24 Fe1 C14 130.6(7) . .
C13 Fe1 C15 68.8(6) . .
C24 Fe1 C15 108.0(6) . .
C14 Fe1 C15 41.5(6) . .
C13 Fe1 C23 130.8(6) . .
C24 Fe1 C23 41.1(6) . .
C14 Fe1 C23 108.1(6) . .
C15 Fe1 C23 116.1(6) . .
C13 Fe1 C25 148.2(6) . .
C24 Fe1 C25 41.0(5) . .
C14 Fe1 C25 170.2(7) . .
C15 Fe1 C25 130.7(5) . .
C23 Fe1 C25 68.6(5) . .
C13 Fe1 C12 41.1(5) . .
C24 Fe1 C12 147.5(5) . .
C14 Fe1 C12 68.3(6) . .
C15 Fe1 C12 67.2(5) . .
C23 Fe1 C12 170.9(5) . .
C25 Fe1 C12 116.3(5) . .
C13 Fe1 C22 108.4(5) . .
C24 Fe1 C22 69.1(5) . .
C14 Fe1 C22 115.6(5) . .
C15 Fe1 C22 148.8(5) . .
C23 Fe1 C22 41.0(5) . .
C25 Fe1 C22 68.4(5) . .
C12 Fe1 C22 132.1(5) . .
C13 Fe1 C21 115.0(6) . .
C24 Fe1 C21 69.8(5) . .
C14 Fe1 C21 146.8(6) . .
C15 Fe1 C21 170.4(5) . .
C23 Fe1 C21 68.8(5) . .
C25 Fe1 C21 41.7(4) . .
C12 Fe1 C21 109.4(5) . .
C22 Fe1 C21 40.0(5) . .
C13 Fe1 C11 68.9(5) . .
C24 Fe1 C11 115.1(5) . .
C14 Fe1 C11 68.6(5) . .
C15 Fe1 C11 39.6(5) . .
C23 Fe1 C11 147.4(6) . .
C25 Fe1 C11 108.8(5) . .
C12 Fe1 C11 40.3(5) . .
C22 Fe1 C11 170.7(5) . .
C21 Fe1 C11 132.1(5) . .
N11 B1 C11 107.4(10) . .
N11 B1 C1B 107.9(10) . .
C11 B1 C1B 113.0(10) . .
N11 B1 C1A 106.9(10) . .
C11 B1 C1A 111.1(10) . .
C1B B1 C1A 110.2(11) . .
B1 C1A H1A1 109.5 . .
B1 C1A H1A2 109.5 . .
H1A1 C1A H1A2 109.5 . .
B1 C1A H1A3 109.5 . .
H1A1 C1A H1A3 109.5 . .
H1A2 C1A H1A3 109.5 . .
B1 C1B H1B1 109.5 . .
B1 C1B H1B2 109.5 . .
H1B1 C1B H1B2 109.5 . .
B1 C1B H1B3 109.5 . .
H1B1 C1B H1B3 109.5 . .
H1B2 C1B H1B3 109.5 . .
C21 B2 N21 105.0(9) . .
C21 B2 C2B 112.3(11) . .
N21 B2 C2B 107.7(9) . .
C21 B2 C2A 112.9(10) . .
N21 B2 C2A 107.1(10) . .
C2B B2 C2A 111.4(11) . .
B2 C2A H2A1 109.5 . .
B2 C2A H2A2 109.5 . .
H2A1 C2A H2A2 109.5 . .
B2 C2A H2A3 109.5 . .
H2A1 C2A H2A3 109.5 . .
H2A2 C2A H2A3 109.5 . .
B2 C2B H2B1 109.5 . .
B2 C2B H2B2 109.5 . .
H2B1 C2B H2B2 109.5 . .
B2 C2B H2B3 109.5 . .
H2B1 C2B H2B3 109.5 . .
H2B2 C2B H2B3 109.5 . .
C15 C11 C12 105.9(11) . .
C15 C11 B1 126.4(12) . .
C12 C11 B1 127.7(11) . .
C15 C11 Fe1 67.3(6) . .
C12 C11 Fe1 68.1(6) . .
B1 C11 Fe1 129.4(8) . .
C15 C11 Rb1 79.6(7) . .
C12 C11 Rb1 76.4(6) . .
B1 C11 Rb1 109.8(7) . .
Fe1 C11 Rb1 120.8(4) . .
C13 C12 C11 108.7(13) . .
C13 C12 Fe1 67.0(8) . .
C11 C12 Fe1 71.6(6) . .
C13 C12 Rb1 79.2(7) . .
C11 C12 Rb1 79.8(7) . .
Fe1 C12 Rb1 124.4(5) . .
C13 C12 H12 125.7 . .
C11 C12 H12 125.7 . .
Fe1 C12 H12 127.3 . .
Rb1 C12 H12 108.2 . .
C14 C13 C12 108.6(13) . .
C14 C13 Fe1 71.0(9) . .
C12 C13 Fe1 71.9(8) . .
C14 C13 Rb1 78.7(8) . .
C12 C13 Rb1 77.1(6) . .
Fe1 C13 Rb1 125.8(6) . .
C14 C13 H13 125.7 . .
C12 C13 H13 125.7 . .
Fe1 C13 H13 123.1 . .
Rb1 C13 H13 111.1 . .
C13 C14 C15 106.3(12) . .
C13 C14 Fe1 68.2(8) . .
C15 C14 Fe1 69.3(7) . .
C13 C14 Rb1 78.1(8) . .
C15 C14 Rb1 79.7(7) . .
Fe1 C14 Rb1 124.1(6) . .
C13 C14 H14 126.8 . .
C15 C14 H14 126.8 . .
Fe1 C14 H14 127.2 . .
Rb1 C14 H14 108.7 . .
C11 C15 C14 110.3(14) . .
C11 C15 Fe1 73.1(7) . .
C14 C15 Fe1 69.2(7) . .
C11 C15 Rb1 77.3(7) . .
C14 C15 Rb1 76.6(8) . .
Fe1 C15 Rb1 122.3(6) . .
C11 C15 H15 124.8 . .
C14 C15 H15 124.8 . .
Fe1 C15 H15 124.4 . .
Rb1 C15 H15 113.2 . .
N12 N11 C18 109.3(10) . .
N12 N11 B1 123.4(9) . .
C18 N11 B1 127.3(10) . .
N11 N12 C16 106.9(10) . .
N11 N12 Rb2 129.1(8) . .
C16 N12 Rb2 110.1(8) . .
N11 N12 Rb1 112.9(7) . .
C16 N12 Rb1 103.1(8) . .
Rb2 N12 Rb1 91.4(3) . .
N12 C16 C17 109.8(10) . .
N12 C16 Rb1 55.7(6) . .
C17 C16 Rb1 123.0(10) . .
N12 C16 Rb2 50.1(7) . .
C17 C16 Rb2 145.0(10) . .
Rb1 C16 Rb2 73.1(2) . .
N12 C16 H16 125.1 . .
C17 C16 H16 125.1 . .
Rb1 C16 H16 90.9 . .
Rb2 C16 H16 81.1 . .
C18 C17 C16 106.0(12) . .
C18 C17 H17 127.0 . .
C16 C17 H17 127.0 . .
C17 C18 N11 108.0(12) . .
C17 C18 H18 126.0 . .
N11 C18 H18 126.0 . .
C22 C21 C25 105.8(11) . .
C22 C21 B2 128.1(11) . .
C25 C21 B2 126.0(11) . .
C22 C21 Fe1 68.6(6) . .
C25 C21 Fe1 67.7(6) . .
B2 C21 Fe1 130.1(7) . .
C22 C21 Rb1 79.4(6) . 1_455
C25 C21 Rb1 79.5(6) . 1_455
B2 C21 Rb1 105.7(6) . 1_455
Fe1 C21 Rb1 124.2(5) . 1_455
C21 C22 C23 109.6(12) . .
C21 C22 Fe1 71.4(6) . .
C23 C22 Fe1 68.7(7) . .
C21 C22 Rb1 76.7(6) . 1_455
C23 C22 Rb1 81.0(7) . 1_455
Fe1 C22 Rb1 124.1(5) . 1_455
C21 C22 H22 125.2 . .
C23 C22 H22 125.2 . .
Fe1 C22 H22 126.3 . .
Rb1 C22 H22 109.7 1_455 .
C24 C23 C22 108.2(12) . .
C24 C23 Fe1 69.0(8) . .
C22 C23 Fe1 70.3(7) . .
C24 C23 Rb1 79.4(8) . 1_455
C22 C23 Rb1 75.2(7) . 1_455
Fe1 C23 Rb1 121.6(6) . 1_455
C24 C23 H23 125.9 . .
C22 C23 H23 125.9 . .
Fe1 C23 H23 126.4 . .
Rb1 C23 H23 111.9 1_455 .
C23 C24 C25 108.0(12) . .
C23 C24 Fe1 70.0(8) . .
C25 C24 Fe1 70.7(8) . .
C23 C24 Rb1 77.3(7) . 1_455
C25 C24 Rb1 74.9(7) . 1_455
Fe1 C24 Rb1 120.9(6) . 1_455
C23 C24 H24 126.0 . .
C25 C24 H24 126.0 . .
Fe1 C24 H24 124.9 . .
Rb1 C24 H24 114.2 1_455 .
C24 C25 C21 108.4(11) . .
C24 C25 Fe1 68.3(8) . .
C21 C25 Fe1 70.6(6) . .
C24 C25 Rb1 81.6(7) . 1_455
C21 C25 Rb1 75.7(6) . 1_455
Fe1 C25 Rb1 123.5(5) . 1_455
C24 C25 H25 125.8 . .
C21 C25 H25 125.8 . .
Fe1 C25 H25 126.8 . .
Rb1 C25 H25 109.7 1_455 .
N22 N21 C28 107.4(9) . .
N22 N21 B2 124.5(9) . .
C28 N21 B2 128.1(10) . .
N22 N21 Rb1 62.8(7) . 1_455
C28 N21 Rb1 99.9(9) . 1_455
B2 N21 Rb1 102.1(6) . 1_455
N21 N22 C26 107.8(9) . .
N21 N22 Rb2 136.6(7) . 1_455
C26 N22 Rb2 115.0(8) . 1_455
N21 N22 Rb1 95.0(7) . 1_455
C26 N22 Rb1 90.7(8) . 1_455
Rb2 N22 Rb1 91.5(3) 1_455 1_455
N22 C26 C27 111.1(11) . .
N22 C26 Rb1 66.3(7) . 1_455
C27 C26 Rb1 102.4(10) . 1_455
N22 C26 H26 124.4 . .
C27 C26 H26 124.4 . .
Rb1 C26 H26 99.5 1_455 .
C28 C27 C26 103.5(11) . .
C28 C27 H27 128.2 . .
C26 C27 H27 128.2 . .
C27 C28 N21 110.1(12) . .
C27 C28 H28 125.0 . .
N21 C28 H28 125.0 . .
O102 C101 H10A 109.5 . .
O102 C101 H10B 109.5 . .
H10A C101 H10B 109.5 . .
O102 C101 H10C 109.5 . .
H10A C101 H10C 109.5 . .
H10B C101 H10C 109.5 . .
C103 O102 C101 116.7(13) . .
C103 O102 Rb2 111.4(10) . .
C101 O102 Rb2 120.1(10) . .
O102 C103 C104 115.1(15) . .
O102 C103 H10D 108.5 . .
C104 C103 H10D 108.5 . .
O102 C103 H10E 108.5 . .
C104 C103 H10E 108.5 . .
H10D C103 H10E 107.5 . .
O105 C104 C103 112.0(17) . .
O105 C104 H10F 109.2 . .
C103 C104 H10F 109.2 . .
O105 C104 H10G 109.2 . .
C103 C104 H10G 109.2 . .
H10F C104 H10G 107.9 . .
C104 O105 C106 113.3(15) . .
C104 O105 Rb2 122.1(10) . .
C106 O105 Rb2 115.8(11) . .
O105 C106 Rb2 44.3(8) . .
O105 C106 H10H 109.5 . .
Rb2 C106 H10H 71.3 . .
O105 C106 H10I 109.5 . .
Rb2 C106 H10I 145.0 . .
H10H C106 H10I 109.5 . .
O105 C106 H10J 109.5 . .
Rb2 C106 H10J 102.5 . .
H10H C106 H10J 109.5 . .
H10I C106 H10J 109.5 . .
O112 C111 H11A 109.5 . .
O112 C111 H11B 109.5 . .
H11A C111 H11B 109.5 . .
O112 C111 H11C 109.5 . .
H11A C111 H11C 109.5 . .
H11B C111 H11C 109.5 . .
C113 O112 C111 113.3(13) . .
C113 O112 Rb2 123.1(11) . .
C111 O112 Rb2 114.7(10) . .
O112 C113 C114 110.9(16) . .
O112 C113 H11D 109.5 . .
C114 C113 H11D 109.5 . .
O112 C113 H11E 109.5 . .
C114 C113 H11E 109.5 . .
H11D C113 H11E 108.0 . .
O115 C114 C113 110.9(16) . .
O115 C114 H11F 109.5 . .
C113 C114 H11F 109.5 . .
O115 C114 H11G 109.5 . .
C113 C114 H11G 109.5 . .
H11F C114 H11G 108.0 . .
C114 O115 C116 110.4(13) . .
C114 O115 Rb2 111.4(10) . .
C116 O115 Rb2 119.8(9) . .
O115 C116 H11H 109.5 . .
O115 C116 H11I 109.5 . .
H11H C116 H11I 109.5 . .
O115 C116 H11J 109.5 . .
H11H C116 H11J 109.5 . .
H11I C116 H11J 109.5 . .
O202 C201 H20A 109.5 . .
O202 C201 H20B 109.5 . .
H20A C201 H20B 109.5 . .
O202 C201 H20C 109.5 . .
H20A C201 H20C 109.5 . .
H20B C201 H20C 109.5 . .
C203 O202 C201 115.9(17) . .
C203 O202 Rb1 113.7(10) . .
C201 O202 Rb1 111.2(12) . .
O202 C203 C204 111.0(15) . .
O202 C203 H20D 109.4 . .
C204 C203 H20D 109.4 . .
O202 C203 H20E 109.4 . .
C204 C203 H20E 109.4 . .
H20D C203 H20E 108.0 . .
O205 C204 C203 109.1(14) . .
O205 C204 H20F 109.9 . .
C203 C204 H20F 109.9 . .
O205 C204 H20G 109.9 . .
C203 C204 H20G 109.9 . .
H20F C204 H20G 108.3 . .
C204 O205 C206 113(2) . .
C204 O205 Rb1 117.7(10) . .
C206 O205 Rb1 106.5(14) . .
O205 C206 H20H 109.5 . .
O205 C206 H20I 109.5 . .
H20H C206 H20I 109.5 . .
O205 C206 H20J 109.5 . .
H20H C206 H20J 109.5 . .
H20I C206 H20J 109.5 . .

loop_
_geom_bond_atom_site_label_1
_geom_bond_atom_site_label_2
_geom_bond_distance
_geom_bond_site_symmetry_2
Rb1 O205 2.939(12) .
Rb1 O202 3.008(11) .
Rb1 N12 3.087(11) .
Rb1 N22 3.130(12) 1_655
Rb1 C26 3.418(13) 1_655
Rb1 C21 3.422(10) 1_655
Rb1 C22 3.457(12) 1_655
Rb1 C12 3.466(11) .
Rb1 C25 3.473(11) 1_655
Rb1 C13 3.493(12) .
Rb1 C14 3.500(14) .
Rb1 N21 3.506(10) 1_655
Rb2 O105 2.911(13) .
Rb2 O112 2.912(10) .
Rb2 N22 2.998(10) 1_655
Rb2 O115 3.018(10) .
Rb2 O102 3.043(12) .
Rb2 N12 3.050(11) .
Rb2 C2A 3.717(15) 1_655
Rb2 C16 3.736(15) .
Rb2 C106 3.749(19) .
Fe1 C13 2.002(16) .
Fe1 C24 2.034(16) .
Fe1 C14 2.038(13) .
Fe1 C15 2.039(12) .
Fe1 C23 2.048(13) .
Fe1 C25 2.065(11) .
Fe1 C12 2.068(11) .
Fe1 C22 2.068(11) .
Fe1 C21 2.106(11) .
Fe1 C11 2.115(11) .
B1 N11 1.602(16) .
B1 C11 1.623(17) .
B1 C1B 1.634(19) .
B1 C1A 1.65(2) .
C1A H1A1 0.9800 .
C1A H1A2 0.9800 .
C1A H1A3 0.9800 .
C1B H1B1 0.9800 .
C1B H1B2 0.9800 .
C1B H1B3 0.9800 .
B2 C21 1.608(19) .
B2 N21 1.613(14) .
B2 C2B 1.618(18) .
B2 C2A 1.642(18) .
C2A H2A1 0.9800 .
C2A H2A2 0.9800 .
C2A H2A3 0.9800 .
C2B H2B1 0.9800 .
C2B H2B2 0.9800 .
C2B H2B3 0.9800 .
C11 C15 1.408(18) .
C11 C12 1.440(17) .
C12 C13 1.431(17) .
C12 H12 0.9500 .
C13 C14 1.41(2) .
C13 H13 0.9500 .
C14 C15 1.44(2) .
C14 H14 0.9500 .
C15 H15 0.9500 .
N11 N12 1.345(13) .
N11 C18 1.388(15) .
N12 C16 1.352(15) .
C16 C17 1.397(19) .
C16 H16 0.9500 .
C17 C18 1.352(19) .
C17 H17 0.9500 .
C18 H18 0.9500 .
C21 C22 1.429(17) .
C21 C25 1.484(16) .
C21 Rb1 3.422(10) 1_455
C22 C23 1.442(19) .
C22 Rb1 3.457(12) 1_455
C22 H22 0.9500 .
C23 C24 1.43(2) .
C23 Rb1 3.531(13) 1_455
C23 H23 0.9500 .
C24 C25 1.436(19) .
C24 Rb1 3.559(13) 1_455
C24 H24 0.9500 .
C25 Rb1 3.473(11) 1_455
C25 H25 0.9500 .
N21 N22 1.329(13) .
N21 C28 1.367(15) .
N21 Rb1 3.506(10) 1_455
N22 C26 1.335(15) .
N22 Rb2 2.998(10) 1_455
N22 Rb1 3.130(12) 1_455
C26 C27 1.371(19) .
C26 Rb1 3.418(13) 1_455
C26 H26 0.9500 .
C27 C28 1.361(19) .
C27 H27 0.9500 .
C28 H28 0.9500 .
C101 O102 1.378(18) .
C101 H10A 0.9800 .
C101 H10B 0.9800 .
C101 H10C 0.9800 .
O102 C103 1.38(2) .
C103 C104 1.48(2) .
C103 H10D 0.9900 .
C103 H10E 0.9900 .
C104 O105 1.38(2) .
C104 H10F 0.9900 .
C104 H10G 0.9900 .
O105 C106 1.414(19) .
C106 H10H 0.9800 .
C106 H10I 0.9800 .
C106 H10J 0.9800 .
C111 O112 1.42(2) .
C111 H11A 0.9800 .
C111 H11B 0.9800 .
C111 H11C 0.9800 .
O112 C113 1.37(2) .
C113 C114 1.52(3) .
C113 H11D 0.9900 .
C113 H11E 0.9900 .
C114 O115 1.43(2) .
C114 H11F 0.9900 .
C114 H11G 0.9900 .
O115 C116 1.433(19) .
C116 H11H 0.9800 .
C116 H11I 0.9800 .
C116 H11J 0.9800 .
C201 O202 1.454(19) .
C201 H20A 0.9800 .
C201 H20B 0.9800 .
C201 H20C 0.9800 .
O202 C203 1.43(2) .
C203 C204 1.51(3) .
C203 H20D 0.9900 .
C203 H20E 0.9900 .
C204 O205 1.34(3) .
C204 H20F 0.9900 .
C204 H20G 0.9900 .
O205 C206 1.43(2) .
C206 H20H 0.9800 .
C206 H20I 0.9800 .
C206 H20J 0.9800 .

loop_
_geom_torsion_atom_site_label_1
_geom_torsion_atom_site_label_2
_geom_torsion_atom_site_label_3
_geom_torsion_atom_site_label_4
_geom_torsion
_geom_torsion_site_symmetry_1
_geom_torsion_site_symmetry_4
O205 Rb1 Rb2 O105 -153.3(4) . .
O202 Rb1 Rb2 O105 23.8(7) . .
N12 Rb1 Rb2 O105 -174.0(4) . .
N22 Rb1 Rb2 O105 6.3(4) 1_655 .
C26 Rb1 Rb2 O105 31.6(4) 1_655 .
C21 Rb1 Rb2 O105 -54.2(4) 1_655 .
C22 Rb1 Rb2 O105 -52.4(4) 1_655 .
C12 Rb1 Rb2 O105 103.9(4) . .
C25 Rb1 Rb2 O105 -79.5(4) 1_655 .
C13 Rb1 Rb2 O105 93.8(4) . .
C14 Rb1 Rb2 O105 110.4(5) . .
N21 Rb1 Rb2 O105 -10.8(3) 1_655 .
O205 Rb1 Rb2 O112 28.8(4) . .
O202 Rb1 Rb2 O112 -154.2(6) . .
N12 Rb1 Rb2 O112 8.0(4) . .
N22 Rb1 Rb2 O112 -171.6(4) 1_655 .
C26 Rb1 Rb2 O112 -146.3(4) 1_655 .
C21 Rb1 Rb2 O112 127.8(4) 1_655 .
C22 Rb1 Rb2 O112 129.6(4) 1_655 .
C12 Rb1 Rb2 O112 -74.0(4) . .
C25 Rb1 Rb2 O112 102.5(4) 1_655 .
C13 Rb1 Rb2 O112 -84.2(4) . .
C14 Rb1 Rb2 O112 -67.5(5) . .
N21 Rb1 Rb2 O112 171.2(3) 1_655 .
O205 Rb1 Rb2 N22 -159.6(4) . 1_655
O202 Rb1 Rb2 N22 17.5(6) . 1_655
N12 Rb1 Rb2 N22 179.7(3) . 1_655
C26 Rb1 Rb2 N22 25.3(3) 1_655 1_655
C21 Rb1 Rb2 N22 -60.5(3) 1_655 1_655
C22 Rb1 Rb2 N22 -58.7(3) 1_655 1_655
C12 Rb1 Rb2 N22 97.6(3) . 1_655
C25 Rb1 Rb2 N22 -85.9(3) 1_655 1_655
C13 Rb1 Rb2 N22 87.5(4) . 1_655
C14 Rb1 Rb2 N22 104.1(4) . 1_655
N21 Rb1 Rb2 N22 -17.1(3) 1_655 1_655
O205 Rb1 Rb2 O115 -39.3(4) . .
O202 Rb1 Rb2 O115 137.8(6) . .
N12 Rb1 Rb2 O115 -60.0(4) . .
N22 Rb1 Rb2 O115 120.3(4) 1_655 .
C26 Rb1 Rb2 O115 145.6(4) 1_655 .
C21 Rb1 Rb2 O115 59.8(3) 1_655 .
C22 Rb1 Rb2 O115 61.6(4) 1_655 .
C12 Rb1 Rb2 O115 -142.1(3) . .
C25 Rb1 Rb2 O115 34.5(3) 1_655 .
C13 Rb1 Rb2 O115 -152.2(4) . .
C14 Rb1 Rb2 O115 -135.6(4) . .
N21 Rb1 Rb2 O115 103.2(3) 1_655 .
O205 Rb1 Rb2 O102 140.5(4) . .
O202 Rb1 Rb2 O102 -42.4(6) . .
N12 Rb1 Rb2 O102 119.8(3) . .
N22 Rb1 Rb2 O102 -59.9(3) 1_655 .
C26 Rb1 Rb2 O102 -34.6(3) 1_655 .
C21 Rb1 Rb2 O102 -120.4(3) 1_655 .
C22 Rb1 Rb2 O102 -118.6(3) 1_655 .
C12 Rb1 Rb2 O102 37.7(3) . .
C25 Rb1 Rb2 O102 -145.8(3) 1_655 .
C13 Rb1 Rb2 O102 27.6(4) . .
C14 Rb1 Rb2 O102 44.2(4) . .
N21 Rb1 Rb2 O102 -77.0(3) 1_655 .
O205 Rb1 Rb2 N12 20.7(4) . .
O202 Rb1 Rb2 N12 -162.2(6) . .
N22 Rb1 Rb2 N12 -179.7(3) 1_655 .
C26 Rb1 Rb2 N12 -154.4(4) 1_655 .
C21 Rb1 Rb2 N12 119.8(3) 1_655 .
C22 Rb1 Rb2 N12 121.6(3) 1_655 .
C12 Rb1 Rb2 N12 -82.1(3) . .
C25 Rb1 Rb2 N12 94.4(3) 1_655 .
C13 Rb1 Rb2 N12 -92.2(4) . .
C14 Rb1 Rb2 N12 -75.6(4) . .
N21 Rb1 Rb2 N12 163.2(3) 1_655 .
O205 Rb1 Rb2 C2A -108.6(4) . 1_655
O202 Rb1 Rb2 C2A 68.4(6) . 1_655
N12 Rb1 Rb2 C2A -129.4(3) . 1_655
N22 Rb1 Rb2 C2A 51.0(3) 1_655 1_655
C26 Rb1 Rb2 C2A 76.3(3) 1_655 1_655
C21 Rb1 Rb2 C2A -9.6(3) 1_655 1_655
C22 Rb1 Rb2 C2A -7.8(3) 1_655 1_655
C12 Rb1 Rb2 C2A 148.6(3) . 1_655
C25 Rb1 Rb2 C2A -34.9(3) 1_655 1_655
C13 Rb1 Rb2 C2A 138.4(4) . 1_655
C14 Rb1 Rb2 C2A 155.1(4) . 1_655
N21 Rb1 Rb2 C2A 33.8(3) 1_655 1_655
O205 Rb1 Rb2 C16 -3.8(4) . .
O202 Rb1 Rb2 C16 173.3(6) . .
N12 Rb1 Rb2 C16 -24.5(3) . .
N22 Rb1 Rb2 C16 155.8(3) 1_655 .
C26 Rb1 Rb2 C16 -178.9(3) 1_655 .
C21 Rb1 Rb2 C16 95.2(3) 1_655 .
C22 Rb1 Rb2 C16 97.1(3) 1_655 .
C12 Rb1 Rb2 C16 -106.6(3) . .
C25 Rb1 Rb2 C16 69.9(3) 1_655 .
C13 Rb1 Rb2 C16 -116.8(4) . .
C14 Rb1 Rb2 C16 -100.1(4) . .
N21 Rb1 Rb2 C16 138.6(3) 1_655 .
O205 Rb1 Rb2 C106 -126.6(5) . .
O202 Rb1 Rb2 C106 50.5(7) . .
N12 Rb1 Rb2 C106 -147.3(5) . .
N22 Rb1 Rb2 C106 33.0(5) 1_655 .
C26 Rb1 Rb2 C106 58.3(5) 1_655 .
C21 Rb1 Rb2 C106 -27.6(5) 1_655 .
C22 Rb1 Rb2 C106 -25.7(5) 1_655 .
C12 Rb1 Rb2 C106 130.6(5) . .
C25 Rb1 Rb2 C106 -52.9(5) 1_655 .
C13 Rb1 Rb2 C106 120.5(5) . .
C14 Rb1 Rb2 C106 137.1(6) . .
N21 Rb1 Rb2 C106 15.8(5) 1_655 .
N11 B1 C11 C15 -72.2(14) . .
C1B B1 C11 C15 46.7(16) . .
C1A B1 C11 C15 171.2(11) . .
N11 B1 C11 C12 107.3(13) . .
C1B B1 C11 C12 -133.8(12) . .
C1A B1 C11 C12 -9.3(16) . .
N11 B1 C11 Fe1 -161.3(9) . .
C1B B1 C11 Fe1 -42.4(16) . .
C1A B1 C11 Fe1 82.1(13) . .
N11 B1 C11 Rb1 19.4(11) . .
C1B B1 C11 Rb1 138.3(9) . .
C1A B1 C11 Rb1 -97.2(9) . .
C13 Fe1 C11 C15 81.8(9) . .
C24 Fe1 C11 C15 -88.1(9) . .
C14 Fe1 C11 C15 37.9(10) . .
C23 Fe1 C11 C15 -52.4(13) . .
C25 Fe1 C11 C15 -132.0(8) . .
C12 Fe1 C11 C15 119.2(11) . .
C22 Fe1 C11 C15 157(3) . .
C21 Fe1 C11 C15 -172.9(8) . .
C13 Fe1 C11 C12 -37.4(8) . .
C24 Fe1 C11 C12 152.6(8) . .
C14 Fe1 C11 C12 -81.3(10) . .
C15 Fe1 C11 C12 -119.2(11) . .
C23 Fe1 C11 C12 -171.7(10) . .
C25 Fe1 C11 C12 108.8(7) . .
C22 Fe1 C11 C12 37(3) . .
C21 Fe1 C11 C12 67.8(9) . .
C13 Fe1 C11 B1 -158.9(13) . .
C24 Fe1 C11 B1 31.1(13) . .
C14 Fe1 C11 B1 157.2(14) . .
C15 Fe1 C11 B1 119.3(15) . .
C23 Fe1 C11 B1 66.8(16) . .
C25 Fe1 C11 B1 -12.7(13) . .
C12 Fe1 C11 B1 -121.5(15) . .
C22 Fe1 C11 B1 -84(3) . .
C21 Fe1 C11 B1 -53.7(14) . .
C13 Fe1 C11 Rb1 20.3(7) . .
C24 Fe1 C11 Rb1 -149.7(6) . .
C14 Fe1 C11 Rb1 -23.6(8) . .
C15 Fe1 C11 Rb1 -61.6(8) . .
C23 Fe1 C11 Rb1 -114.0(9) . .
C25 Fe1 C11 Rb1 166.4(5) . .
C12 Fe1 C11 Rb1 57.7(7) . .
C22 Fe1 C11 Rb1 95(3) . .
C21 Fe1 C11 Rb1 125.5(6) . .
O205 Rb1 C11 C15 30.1(8) . .
O202 Rb1 C11 C15 -26.3(8) . .
N12 Rb1 C11 C15 128.0(8) . .
N22 Rb1 C11 C15 -151.8(7) 1_655 .
C26 Rb1 C11 C15 -132.2(8) 1_655 .
C21 Rb1 C11 C15 166.6(7) 1_655 .
C22 Rb1 C11 C15 160(4) 1_655 .
C12 Rb1 C11 C15 -109.4(10) . .
C25 Rb1 C11 C15 131.1(7) 1_655 .
C13 Rb1 C11 C15 -72.7(8) . .
C14 Rb1 C11 C15 -35.4(8) . .
N21 Rb1 C11 C15 -146.2(7) 1_655 .
O205 Rb1 C11 C12 139.5(7) . .
O202 Rb1 C11 C12 83.1(7) . .
N12 Rb1 C11 C12 -122.6(8) . .
N22 Rb1 C11 C12 -42.5(7) 1_655 .
C26 Rb1 C11 C12 -22.9(7) 1_655 .
C21 Rb1 C11 C12 -84.0(8) 1_655 .
C22 Rb1 C11 C12 -91(4) 1_655 .
C25 Rb1 C11 C12 -119.5(7) 1_655 .
C13 Rb1 C11 C12 36.6(7) . .
C14 Rb1 C11 C12 74.0(8) . .
N21 Rb1 C11 C12 -36.8(7) 1_655 .
O205 Rb1 C11 B1 -95.0(8) . .
O202 Rb1 C11 B1 -151.4(8) . .
N12 Rb1 C11 B1 2.9(8) . .
N22 Rb1 C11 B1 83.1(8) 1_655 .
C26 Rb1 C11 B1 102.7(8) 1_655 .
C21 Rb1 C11 B1 41.5(11) 1_655 .
C22 Rb1 C11 B1 35(4) 1_655 .
C12 Rb1 C11 B1 125.5(12) . .
C25 Rb1 C11 B1 6.0(10) 1_655 .
C13 Rb1 C11 B1 162.1(11) . .
C14 Rb1 C11 B1 -160.5(11) . .
N21 Rb1 C11 B1 88.7(8) 1_655 .
O205 Rb1 C11 Fe1 85.7(6) . .
O202 Rb1 C11 Fe1 29.3(7) . .
N12 Rb1 C11 Fe1 -176.4(7) . .
N22 Rb1 C11 Fe1 -96.3(6) 1_655 .
C26 Rb1 C11 Fe1 -76.6(6) 1_655 .
C21 Rb1 C11 Fe1 -137.8(6) 1_655 .
C22 Rb1 C11 Fe1 -145(4) 1_655 .
C12 Rb1 C11 Fe1 -53.8(6) . .
C25 Rb1 C11 Fe1 -173.3(4) 1_655 .
C13 Rb1 C11 Fe1 -17.2(6) . .
C14 Rb1 C11 Fe1 20.2(6) . .
N21 Rb1 C11 Fe1 -90.6(6) 1_655 .
C15 C11 C12 C13 0.0(12) . .
B1 C11 C12 C13 -179.5(11) . .
Fe1 C11 C12 C13 56.9(8) . .
Rb1 C11 C12 C13 -74.8(8) . .
C15 C11 C12 Fe1 -56.9(8) . .
B1 C11 C12 Fe1 123.6(11) . .
Rb1 C11 C12 Fe1 -131.7(4) . .
C15 C11 C12 Rb1 74.8(8) . .
B1 C11 C12 Rb1 -104.7(11) . .
Fe1 C11 C12 Rb1 131.7(4) . .
C24 Fe1 C12 C13 -171.3(11) . .
C14 Fe1 C12 C13 -38.4(9) . .
C15 Fe1 C12 C13 -83.4(9) . .
C23 Fe1 C12 C13 30(4) . .
C25 Fe1 C12 C13 151.0(8) . .
C22 Fe1 C12 C13 67.1(11) . .
C21 Fe1 C12 C13 106.2(9) . .
C11 Fe1 C12 C13 -120.5(12) . .
C13 Fe1 C12 C11 120.5(12) . .
C24 Fe1 C12 C11 -50.8(13) . .
C14 Fe1 C12 C11 82.1(9) . .
C15 Fe1 C12 C11 37.1(7) . .
C23 Fe1 C12 C11 150(3) . .
C25 Fe1 C12 C11 -88.5(8) . .
C22 Fe1 C12 C11 -172.4(7) . .
C21 Fe1 C12 C11 -133.3(7) . .
C13 Fe1 C12 Rb1 57.4(8) . .
C24 Fe1 C12 Rb1 -113.8(9) . .
C14 Fe1 C12 Rb1 19.0(6) . .
C15 Fe1 C12 Rb1 -25.9(5) . .
C23 Fe1 C12 Rb1 87(3) . .
C25 Fe1 C12 Rb1 -151.5(5) . .
C22 Fe1 C12 Rb1 124.6(6) . .
C21 Fe1 C12 Rb1 163.7(5) . .
C11 Fe1 C12 Rb1 -63.0(7) . .
O205 Rb1 C12 C13 67.0(10) . .
O202 Rb1 C12 C13 7.4(10) . .
N12 Rb1 C12 C13 159.4(10) . .
N22 Rb1 C12 C13 -110.9(9) 1_655 .
C26 Rb1 C12 C13 -93.9(9) 1_655 .
C21 Rb1 C12 C13 -118.1(9) 1_655 .
C22 Rb1 C12 C13 -79.1(12) 1_655 .
C25 Rb1 C12 C13 -159.7(9) 1_655 .
C14 Rb1 C12 C13 35.7(9) . .
N21 Rb1 C12 C13 -100.2(9) 1_655 .
O205 Rb1 C12 C11 -44.4(7) . .
O202 Rb1 C12 C11 -104.1(7) . .
N12 Rb1 C12 C11 48.0(7) . .
N22 Rb1 C12 C11 137.7(7) 1_655 .
C26 Rb1 C12 C11 154.7(7) 1_655 .
C21 Rb1 C12 C11 130.4(7) 1_655 .
C22 Rb1 C12 C11 169.5(7) 1_655 .
C25 Rb1 C12 C11 88.9(8) 1_655 .
C13 Rb1 C12 C11 -111.4(12) . .
C14 Rb1 C12 C11 -75.7(9) . .
N21 Rb1 C12 C11 148.4(6) 1_655 .
O205 Rb1 C12 Fe1 14.8(6) . .
O202 Rb1 C12 Fe1 -44.8(6) . .
N12 Rb1 C12 Fe1 107.3(5) . .
N22 Rb1 C12 Fe1 -163.1(5) 1_655 .
C26 Rb1 C12 Fe1 -146.0(6) 1_655 .
C21 Rb1 C12 Fe1 -170.3(4) 1_655 .
C22 Rb1 C12 Fe1 -131.3(7) 1_655 .
C25 Rb1 C12 Fe1 148.2(4) 1_655 .
C13 Rb1 C12 Fe1 -52.2(9) . .
C14 Rb1 C12 Fe1 -16.4(6) . .
N21 Rb1 C12 Fe1 -152.4(5) 1_655 .
C11 C12 C13 C14 2.1(14) . .
Fe1 C12 C13 C14 61.8(10) . .
Rb1 C12 C13 C14 -73.1(10) . .
C11 C12 C13 Fe1 -59.7(8) . .
Rb1 C12 C13 Fe1 -134.9(5) . .
C11 C12 C13 Rb1 75.3(8) . .
Fe1 C12 C13 Rb1 134.9(5) . .
C24 Fe1 C13 C14 34(3) . .
C15 Fe1 C13 C14 -38.7(8) . .
C23 Fe1 C13 C14 68.0(10) . .
C25 Fe1 C13 C14 -173.3(9) . .
C12 Fe1 C13 C14 -117.9(11) . .
C22 Fe1 C13 C14 108.2(8) . .
C21 Fe1 C13 C14 150.8(7) . .
C11 Fe1 C13 C14 -81.3(8) . .
C24 Fe1 C13 C12 152(3) . .
C14 Fe1 C13 C12 117.9(11) . .
C15 Fe1 C13 C12 79.2(8) . .
C23 Fe1 C13 C12 -174.1(8) . .
C25 Fe1 C13 C12 -55.4(12) . .
C22 Fe1 C13 C12 -133.9(8) . .
C21 Fe1 C13 C12 -91.2(8) . .
C11 Fe1 C13 C12 36.6(8) . .
C24 Fe1 C13 Rb1 94(3) . .
C14 Fe1 C13 Rb1 59.6(9) . .
C15 Fe1 C13 Rb1 20.9(7) . .
C23 Fe1 C13 Rb1 127.7(7) . .
C25 Fe1 C13 Rb1 -113.7(10) . .
C12 Fe1 C13 Rb1 -58.3(7) . .
C22 Fe1 C13 Rb1 167.8(7) . .
C21 Fe1 C13 Rb1 -149.5(7) . .
C11 Fe1 C13 Rb1 -21.6(6) . .
O205 Rb1 C13 C14 -7.2(9) . .
O202 Rb1 C13 C14 -60.4(8) . .
N12 Rb1 C13 C14 92.9(8) . .
N22 Rb1 C13 C14 179.9(8) 1_655 .
C26 Rb1 C13 C14 -171.5(9) 1_655 .
C21 Rb1 C13 C14 -152.5(8) 1_655 .
C22 Rb1 C13 C14 -110.2(9) 1_655 .
C12 Rb1 C13 C14 112.4(13) . .
C25 Rb1 C13 C14 160.5(10) 1_655 .
N21 Rb1 C13 C14 -162.5(8) 1_655 .
O205 Rb1 C13 C12 -119.6(9) . .
O202 Rb1 C13 C12 -172.8(9) . .
N12 Rb1 C13 C12 -19.5(9) . .
N22 Rb1 C13 C12 67.5(9) 1_655 .
C26 Rb1 C13 C12 76.2(9) 1_655 .
C21 Rb1 C13 C12 95.2(9) 1_655 .
C22 Rb1 C13 C12 137.5(8) 1_655 .
C25 Rb1 C13 C12 48.1(17) 1_655 .
C14 Rb1 C13 C12 -112.4(13) . .
N21 Rb1 C13 C12 85.1(9) 1_655 .
O205 Rb1 C13 Fe1 -63.5(9) . .
O202 Rb1 C13 Fe1 -116.7(9) . .
N12 Rb1 C13 Fe1 36.6(9) . .
N22 Rb1 C13 Fe1 123.6(8) 1_655 .
C26 Rb1 C13 Fe1 132.2(9) 1_655 .
C21 Rb1 C13 Fe1 151.2(6) 1_655 .
C22 Rb1 C13 Fe1 -166.5(6) 1_655 .
C12 Rb1 C13 Fe1 56.0(8) . .
C25 Rb1 C13 Fe1 104.2(14) 1_655 .
C14 Rb1 C13 Fe1 -56.3(10) . .
N21 Rb1 C13 Fe1 141.2(8) 1_655 .
C12 C13 C14 C15 -3.3(15) . .
Fe1 C13 C14 C15 59.1(9) . .
Rb1 C13 C14 C15 -75.4(9) . .
C12 C13 C14 Fe1 -62.4(9) . .
Rb1 C13 C14 Fe1 -134.5(4) . .
C12 C13 C14 Rb1 72.1(9) . .
Fe1 C13 C14 Rb1 134.5(4) . .
C24 Fe1 C14 C13 -172.5(8) . .
C15 Fe1 C14 C13 118.4(11) . .
C23 Fe1 C14 C13 -132.4(8) . .
C25 Fe1 C14 C13 159(3) . .
C12 Fe1 C14 C13 38.7(7) . .
C22 Fe1 C14 C13 -88.8(8) . .
C21 Fe1 C14 C13 -53.8(13) . .
C11 Fe1 C14 C13 82.1(8) . .
C13 Fe1 C14 C15 -118.4(11) . .
C24 Fe1 C14 C15 69.1(11) . .
C23 Fe1 C14 C15 109.2(9) . .
C25 Fe1 C14 C15 41(3) . .
C12 Fe1 C14 C15 -79.7(9) . .
C22 Fe1 C14 C15 152.8(8) . .
C21 Fe1 C14 C15 -172.2(9) . .
C11 Fe1 C14 C15 -36.2(8) . .
C13 Fe1 C14 Rb1 -57.5(9) . .
C24 Fe1 C14 Rb1 130.0(9) . .
C15 Fe1 C14 Rb1 60.9(8) . .
C23 Fe1 C14 Rb1 170.1(8) . .
C25 Fe1 C14 Rb1 101(3) . .
C12 Fe1 C14 Rb1 -18.8(7) . .
C22 Fe1 C14 Rb1 -146.3(7) . .
C21 Fe1 C14 Rb1 -111.3(9) . .
C11 Fe1 C14 Rb1 24.6(7) . .
O205 Rb1 C14 C13 172.8(9) . .
O202 Rb1 C14 C13 114.2(9) . .
N12 Rb1 C14 C13 -88.9(9) . .
N22 Rb1 C14 C13 -0.1(9) 1_655 .
C26 Rb1 C14 C13 8.0(9) 1_655 .
C21 Rb1 C14 C13 65.4(15) 1_655 .
C22 Rb1 C14 C13 103.1(9) 1_655 .
C12 Rb1 C14 C13 -36.6(7) . .
C25 Rb1 C14 C13 -146.6(18) 1_655 .
N21 Rb1 C14 C13 21.2(9) 1_655 .
O205 Rb1 C14 C15 -77.9(9) . .
O202 Rb1 C14 C15 -136.5(10) . .
N12 Rb1 C14 C15 20.4(9) . .
N22 Rb1 C14 C15 109.2(9) 1_655 .
C26 Rb1 C14 C15 117.3(9) 1_655 .
C21 Rb1 C14 C15 174.7(10) 1_655 .
C22 Rb1 C14 C15 -147.6(7) 1_655 .
C12 Rb1 C14 C15 72.7(8) . .
C25 Rb1 C14 C15 -37(2) 1_655 .
C13 Rb1 C14 C15 109.3(12) . .
N21 Rb1 C14 C15 130.5(9) 1_655 .
O205 Rb1 C14 Fe1 -134.1(10) . .
O202 Rb1 C14 Fe1 167.3(11) . .
N12 Rb1 C14 Fe1 -35.7(10) . .
N22 Rb1 C14 Fe1 53.0(10) 1_655 .
C26 Rb1 C14 Fe1 61.1(10) 1_655 .
C21 Rb1 C14 Fe1 118.6(10) 1_655 .
C22 Rb1 C14 Fe1 156.2(6) 1_655 .
C12 Rb1 C14 Fe1 16.6(6) . .
C25 Rb1 C14 Fe1 -93(2) 1_655 .
C13 Rb1 C14 Fe1 53.1(9) . .
N21 Rb1 C14 Fe1 74.3(10) 1_655 .
C12 C11 C15 C14 -2.1(13) . .
B1 C11 C15 C14 177.4(11) . .
Fe1 C11 C15 C14 -59.5(8) . .
Rb1 C11 C15 C14 70.4(9) . .
C12 C11 C15 Fe1 57.4(7) . .
B1 C11 C15 Fe1 -123.1(11) . .
Rb1 C11 C15 Fe1 129.8(4) . .
C12 C11 C15 Rb1 -72.5(7) . .
B1 C11 C15 Rb1 107.1(11) . .
Fe1 C11 C15 Rb1 -129.8(4) . .
C13 C14 C15 C11 3.4(14) . .
Fe1 C14 C15 C11 61.8(9) . .
Rb1 C14 C15 C11 -70.8(9) . .
C13 C14 C15 Fe1 -58.4(9) . .
Rb1 C14 C15 Fe1 -132.6(5) . .
C13 C14 C15 Rb1 74.2(10) . .
Fe1 C14 C15 Rb1 132.6(5) . .
C13 Fe1 C15 C11 -82.2(9) . .
C24 Fe1 C15 C11 108.0(8) . .
C14 Fe1 C15 C11 -120.2(13) . .
C23 Fe1 C15 C11 151.6(8) . .
C25 Fe1 C15 C11 68.1(10) . .
C12 Fe1 C15 C11 -37.7(7) . .
C22 Fe1 C15 C11 -172.9(9) . .
C21 Fe1 C15 C11 33(4) . .
C13 Fe1 C15 C14 38.1(9) . .
C24 Fe1 C15 C14 -131.8(10) . .
C23 Fe1 C15 C14 -88.2(11) . .
C25 Fe1 C15 C14 -171.6(10) . .
C12 Fe1 C15 C14 82.5(10) . .
C22 Fe1 C15 C14 -52.6(15) . .
C21 Fe1 C15 C14 153(3) . .
C11 Fe1 C15 C14 120.2(13) . .
C13 Fe1 C15 Rb1 -19.8(6) . .
C24 Fe1 C15 Rb1 170.4(6) . .
C14 Fe1 C15 Rb1 -57.8(10) . .
C23 Fe1 C15 Rb1 -146.0(6) . .
C25 Fe1 C15 Rb1 130.5(6) . .
C12 Fe1 C15 Rb1 24.7(5) . .
C22 Fe1 C15 Rb1 -110.5(10) . .
C21 Fe1 C15 Rb1 96(3) . .
C11 Fe1 C15 Rb1 62.4(7) . .
O205 Rb1 C15 C11 -148.7(8) . .
O202 Rb1 C15 C11 155.2(7) . .
N12 Rb1 C15 C11 -43.8(7) . .
N22 Rb1 C15 C11 32.3(8) 1_655 .
C26 Rb1 C15 C11 49.3(8) 1_655 .
C21 Rb1 C15 C11 -54(3) 1_655 .
C22 Rb1 C15 C11 -175.5(8) 1_655 .
C12 Rb1 C15 C11 38.4(6) . .
C25 Rb1 C15 C11 -76.3(9) 1_655 .
C13 Rb1 C15 C11 77.5(8) . .
C14 Rb1 C15 C11 114.8(13) . .
N21 Rb1 C15 C11 46.4(9) 1_655 .
O205 Rb1 C15 C14 96.5(10) . .
O202 Rb1 C15 C14 40.4(9) . .
N12 Rb1 C15 C14 -158.6(10) . .
N22 Rb1 C15 C14 -82.5(9) 1_655 .
C26 Rb1 C15 C14 -65.5(10) 1_655 .
C21 Rb1 C15 C14 -169(2) 1_655 .
C22 Rb1 C15 C14 69.7(14) 1_655 .
C12 Rb1 C15 C14 -76.4(10) . .
C25 Rb1 C15 C14 168.9(9) 1_655 .
C13 Rb1 C15 C14 -37.3(8) . .
N21 Rb1 C15 C14 -68.4(10) 1_655 .
O205 Rb1 C15 Fe1 150.9(7) . .
O202 Rb1 C15 Fe1 94.8(6) . .
N12 Rb1 C15 Fe1 -104.1(6) . .
N22 Rb1 C15 Fe1 -28.1(7) 1_655 .
C26 Rb1 C15 Fe1 -11.1(6) 1_655 .
C21 Rb1 C15 Fe1 -115(2) 1_655 .
C22 Rb1 C15 Fe1 124.2(9) 1_655 .
C12 Rb1 C15 Fe1 -22.0(4) . .
C25 Rb1 C15 Fe1 -136.6(6) 1_655 .
C13 Rb1 C15 Fe1 17.1(5) . .
C14 Rb1 C15 Fe1 54.5(9) . .
N21 Rb1 C15 Fe1 -14.0(8) 1_655 .
C11 B1 N11 N12 -61.2(15) . .
C1B B1 N11 N12 176.6(11) . .
C1A B1 N11 N12 58.1(14) . .
C11 B1 N11 C18 117.2(14) . .
C1B B1 N11 C18 -4.9(18) . .
C1A B1 N11 C18 -123.5(14) . .
C18 N11 N12 C16 2.3(15) . .
B1 N11 N12 C16 -179.0(11) . .
C18 N11 N12 Rb2 137.4(10) . .
B1 N11 N12 Rb2 -43.9(15) . .
C18 N11 N12 Rb1 -110.4(10) . .
B1 N11 N12 Rb1 68.3(13) . .
O105 Rb2 N12 N11 171(3) . .
O112 Rb2 N12 N11 -52.7(9) . .
N22 Rb2 N12 N11 121.3(9) 1_655 .
O115 Rb2 N12 N11 -109.3(9) . .
O102 Rb2 N12 N11 33.9(11) . .
C2A Rb2 N12 N11 171.7(9) 1_655 .
C16 Rb2 N12 N11 -134.0(15) . .
C106 Rb2 N12 N11 -132.2(12) . .
Rb1 Rb2 N12 N11 121.5(10) . .
O105 Rb2 N12 C16 -55(4) . .
O112 Rb2 N12 C16 81.3(8) . .
N22 Rb2 N12 C16 -104.7(8) 1_655 .
O115 Rb2 N12 C16 24.7(8) . .
O102 Rb2 N12 C16 167.9(8) . .
C2A Rb2 N12 C16 -54.3(8) 1_655 .
C106 Rb2 N12 C16 1.8(15) . .
Rb1 Rb2 N12 C16 -104.5(8) . .
O105 Rb2 N12 Rb1 50(3) . .
O112 Rb2 N12 Rb1 -174.1(3) . .
N22 Rb2 N12 Rb1 -0.2(2) 1_655 .
O115 Rb2 N12 Rb1 129.2(3) . .
O102 Rb2 N12 Rb1 -87.6(4) . .
C2A Rb2 N12 Rb1 50.2(3) 1_655 .
C16 Rb2 N12 Rb1 104.5(8) . .
C106 Rb2 N12 Rb1 106.4(10) . .
O205 Rb1 N12 N11 58.8(8) . .
O202 Rb1 N12 N11 33.8(11) . .
N22 Rb1 N12 N11 -133.9(8) 1_655 .
C26 Rb1 N12 N11 -113.0(8) 1_655 .
C21 Rb1 N12 N11 166.8(8) 1_655 .
C22 Rb1 N12 N11 151.9(7) 1_655 .
C12 Rb1 N12 N11 -51.7(8) . .
C25 Rb1 N12 N11 151.5(8) 1_655 .
C13 Rb1 N12 N11 -43.6(8) . .
C14 Rb1 N12 N11 -20.3(9) . .
N21 Rb1 N12 N11 -149.1(8) 1_655 .
O205 Rb1 N12 C16 -56.1(8) . .
O202 Rb1 N12 C16 -81.2(9) . .
N22 Rb1 N12 C16 111.2(8) 1_655 .
C26 Rb1 N12 C16 132.1(8) 1_655 .
C21 Rb1 N12 C16 51.8(8) 1_655 .
C22 Rb1 N12 C16 37.0(9) 1_655 .
C12 Rb1 N12 C16 -166.7(9) . .
C25 Rb1 N12 C16 36.5(8) 1_655 .
C13 Rb1 N12 C16 -158.5(8) . .
C14 Rb1 N12 C16 -135.2(9) . .
N21 Rb1 N12 C16 95.9(8) 1_655 .
O205 Rb1 N12 Rb2 -167.1(3) . .
O202 Rb1 N12 Rb2 167.9(5) . .
N22 Rb1 N12 Rb2 0.2(2) 1_655 .
C26 Rb1 N12 Rb2 21.1(3) 1_655 .
C21 Rb1 N12 Rb2 -59.2(3) 1_655 .
C22 Rb1 N12 Rb2 -74.0(4) 1_655 .
C12 Rb1 N12 Rb2 82.4(3) . .
C25 Rb1 N12 Rb2 -74.5(3) 1_655 .
C13 Rb1 N12 Rb2 90.5(4) . .
C14 Rb1 N12 Rb2 113.8(4) . .
N21 Rb1 N12 Rb2 -15.1(3) 1_655 .
N11 N12 C16 C17 -2.1(16) . .
Rb2 N12 C16 C17 -146.5(11) . .
Rb1 N12 C16 C17 117.1(11) . .
N11 N12 C16 Rb1 -119.3(11) . .
Rb2 N12 C16 Rb1 96.4(5) . .
N11 N12 C16 Rb2 144.3(12) . .
Rb1 N12 C16 Rb2 -96.4(5) . .
O205 Rb1 C16 N12 124.8(8) . .
O202 Rb1 C16 N12 130.7(8) . .
N22 Rb1 C16 N12 -69.1(8) 1_655 .
C26 Rb1 C16 N12 -51.8(8) 1_655 .
C21 Rb1 C16 N12 -129.2(8) 1_655 .
C22 Rb1 C16 N12 -147.7(8) 1_655 .
C12 Rb1 C16 N12 12.6(8) . .
C25 Rb1 C16 N12 -139.2(9) 1_655 .
C13 Rb1 C16 N12 23.5(9) . .
C14 Rb1 C16 N12 48.0(9) . .
N21 Rb1 C16 N12 -89.4(8) 1_655 .
O205 Rb1 C16 C17 32.2(10) . .
O202 Rb1 C16 C17 38.1(12) . .
N12 Rb1 C16 C17 -92.6(12) . .
N22 Rb1 C16 C17 -161.7(10) 1_655 .
C26 Rb1 C16 C17 -144.5(10) 1_655 .
C21 Rb1 C16 C17 138.2(11) 1_655 .
C22 Rb1 C16 C17 119.7(10) 1_655 .
C12 Rb1 C16 C17 -80.0(11) . .
C25 Rb1 C16 C17 128.2(11) 1_655 .
C13 Rb1 C16 C17 -69.2(11) . .
C14 Rb1 C16 C17 -44.6(11) . .
N21 Rb1 C16 C17 178.0(10) 1_655 .
O205 Rb1 C16 Rb2 177.6(2) . .
O202 Rb1 C16 Rb2 -176.5(3) . .
N12 Rb1 C16 Rb2 52.8(7) . .
N22 Rb1 C16 Rb2 -16.3(2) 1_655 .
C26 Rb1 C16 Rb2 1.0(3) 1_655 .
C21 Rb1 C16 Rb2 -76.4(3) 1_655 .
C22 Rb1 C16 Rb2 -94.9(3) 1_655 .
C12 Rb1 C16 Rb2 65.4(3) . .
C25 Rb1 C16 Rb2 -86.3(3) 1_655 .
C13 Rb1 C16 Rb2 76.3(4) . .
C14 Rb1 C16 Rb2 100.9(4) . .
N21 Rb1 C16 Rb2 -36.5(2) 1_655 .
O105 Rb2 C16 N12 167.8(10) . .
O112 Rb2 C16 N12 -97.8(8) . .
N22 Rb2 C16 N12 76.1(8) 1_655 .
O115 Rb2 C16 N12 -154.0(9) . .
O102 Rb2 C16 N12 -17.7(11) . .
C2A Rb2 C16 N12 127.9(8) 1_655 .
C106 Rb2 C16 N12 -179.0(8) . .
Rb1 Rb2 C16 N12 59.1(8) . .
O105 Rb2 C16 C17 -127.3(16) . .
O112 Rb2 C16 C17 -32.9(16) . .
N22 Rb2 C16 C17 141.0(16) 1_655 .
O115 Rb2 C16 C17 -89.0(16) . .
O102 Rb2 C16 C17 47.2(18) . .
N12 Rb2 C16 C17 64.9(16) . .
C2A Rb2 C16 C17 -167.2(16) 1_655 .
C106 Rb2 C16 C17 -114.0(16) . .
Rb1 Rb2 C16 C17 124.0(16) . .
O105 Rb2 C16 Rb1 108.8(8) . .
O112 Rb2 C16 Rb1 -156.9(3) . .
N22 Rb2 C16 Rb1 17.1(2) 1_655 .
O115 Rb2 C16 Rb1 147.0(3) . .
O102 Rb2 C16 Rb1 -76.7(6) . .
N12 Rb2 C16 Rb1 -59.1(8) . .
C2A Rb2 C16 Rb1 68.9(2) 1_655 .
C106 Rb2 C16 Rb1 122.0(6) . .
N12 C16 C17 C18 1.1(19) . .
Rb1 C16 C17 C18 62.4(16) . .
Rb2 C16 C17 C18 -46(2) . .
C16 C17 C18 N11 0.3(19) . .
N12 N11 C18 C17 -1.7(18) . .
B1 N11 C18 C17 179.7(13) . .
N21 B2 C21 C22 -69.6(13) . .
C2B B2 C21 C22 47.2(14) . .
C2A B2 C21 C22 174.1(10) . .
N21 B2 C21 C25 107.4(11) . .
C2B B2 C21 C25 -135.9(11) . .
C2A B2 C21 C25 -8.9(15) . .
N21 B2 C21 Fe1 -162.7(8) . .
C2B B2 C21 Fe1 -45.9(14) . .
C2A B2 C21 Fe1 81.0(13) . .
N21 B2 C21 Rb1 19.1(9) . 1_455
C2B B2 C21 Rb1 135.8(8) . 1_455
C2A B2 C21 Rb1 -97.2(9) . 1_455
C13 Fe1 C21 C22 -89.1(9) . .
C24 Fe1 C21 C22 81.2(8) . .
C14 Fe1 C21 C22 -53.6(14) . .
C15 Fe1 C21 C22 159(3) . .
C23 Fe1 C21 C22 37.2(8) . .
C25 Fe1 C21 C22 118.5(10) . .
C12 Fe1 C21 C22 -133.3(7) . .
C11 Fe1 C21 C22 -172.7(8) . .
C13 Fe1 C21 C25 152.3(7) . .
C24 Fe1 C21 C25 -37.3(7) . .
C14 Fe1 C21 C25 -172.1(11) . .
C15 Fe1 C21 C25 41(3) . .
C23 Fe1 C21 C25 -81.3(8) . .
C12 Fe1 C21 C25 108.2(7) . .
C22 Fe1 C21 C25 -118.5(10) . .
C11 Fe1 C21 C25 68.8(9) . .
C13 Fe1 C21 B2 33.3(12) . .
C24 Fe1 C21 B2 -156.3(12) . .
C14 Fe1 C21 B2 68.9(16) . .
C15 Fe1 C21 B2 -78(3) . .
C23 Fe1 C21 B2 159.6(12) . .
C25 Fe1 C21 B2 -119.1(13) . .
C12 Fe1 C21 B2 -10.9(11) . .
C22 Fe1 C21 B2 122.4(13) . .
C11 Fe1 C21 B2 -50.3(13) . .
C13 Fe1 C21 Rb1 -148.8(5) . 1_455
C24 Fe1 C21 Rb1 21.6(6) . 1_455
C14 Fe1 C21 Rb1 -113.2(11) . 1_455
C15 Fe1 C21 Rb1 100(3) . 1_455
C23 Fe1 C21 Rb1 -22.4(6) . 1_455
C25 Fe1 C21 Rb1 58.9(6) . 1_455
C12 Fe1 C21 Rb1 167.1(5) . 1_455
C22 Fe1 C21 Rb1 -59.6(7) . 1_455
C11 Fe1 C21 Rb1 127.7(6) . 1_455
C25 C21 C22 C23 -0.6(12) . .
B2 C21 C22 C23 176.9(10) . .
Fe1 C21 C22 C23 -58.2(8) . .
Rb1 C21 C22 C23 75.2(8) 1_455 .
C25 C21 C22 Fe1 57.7(7) . .
B2 C21 C22 Fe1 -124.9(10) . .
Rb1 C21 C22 Fe1 133.4(4) 1_455 .
C25 C21 C22 Rb1 -75.8(7) . 1_455
B2 C21 C22 Rb1 101.7(10) . 1_455
Fe1 C21 C22 Rb1 -133.4(4) . 1_455
C13 Fe1 C22 C21 107.3(9) . .
C24 Fe1 C22 C21 -83.1(8) . .
C14 Fe1 C22 C21 150.8(9) . .
C15 Fe1 C22 C21 -173.5(9) . .
C23 Fe1 C22 C21 -120.8(11) . .
C25 Fe1 C22 C21 -38.9(7) . .
C12 Fe1 C22 C21 67.6(9) . .
C11 Fe1 C22 C21 36(3) . .
C13 Fe1 C22 C23 -131.9(9) . .
C24 Fe1 C22 C23 37.7(8) . .
C14 Fe1 C22 C23 -88.4(11) . .
C15 Fe1 C22 C23 -52.7(14) . .
C25 Fe1 C22 C23 81.8(9) . .
C12 Fe1 C22 C23 -171.6(8) . .
C21 Fe1 C22 C23 120.8(11) . .
C11 Fe1 C22 C23 156(3) . .
C13 Fe1 C22 Rb1 165.9(7) . 1_455
C24 Fe1 C22 Rb1 -24.5(6) . 1_455
C14 Fe1 C22 Rb1 -150.6(8) . 1_455
C15 Fe1 C22 Rb1 -114.9(10) . 1_455
C23 Fe1 C22 Rb1 -62.2(8) . 1_455
C25 Fe1 C22 Rb1 19.6(5) . 1_455
C12 Fe1 C22 Rb1 126.2(6) . 1_455
C21 Fe1 C22 Rb1 58.6(7) . 1_455
C11 Fe1 C22 Rb1 94(3) . 1_455
C21 C22 C23 C24 1.1(14) . .
Fe1 C22 C23 C24 -58.7(9) . .
Rb1 C22 C23 C24 73.4(9) 1_455 .
C21 C22 C23 Fe1 59.9(8) . .
Rb1 C22 C23 Fe1 132.1(4) 1_455 .
C21 C22 C23 Rb1 -72.3(8) . 1_455
Fe1 C22 C23 Rb1 -132.1(4) . 1_455
C13 Fe1 C23 C24 -171.5(9) . .
C14 Fe1 C23 C24 -131.9(9) . .
C15 Fe1 C23 C24 -87.8(9) . .
C25 Fe1 C23 C24 38.3(8) . .
C12 Fe1 C23 C24 163(3) . .
C22 Fe1 C23 C24 119.5(11) . .
C21 Fe1 C23 C24 83.2(8) . .
C11 Fe1 C23 C24 -53.6(13) . .
C13 Fe1 C23 C22 68.9(11) . .
C24 Fe1 C23 C22 -119.5(11) . .
C14 Fe1 C23 C22 108.5(9) . .
C15 Fe1 C23 C22 152.7(8) . .
C25 Fe1 C23 C22 -81.2(8) . .
C12 Fe1 C23 C22 43(4) . .
C21 Fe1 C23 C22 -36.4(7) . .
C11 Fe1 C23 C22 -173.1(9) . .
C13 Fe1 C23 Rb1 126.3(8) . 1_455
C24 Fe1 C23 Rb1 -62.1(8) . 1_455
C14 Fe1 C23 Rb1 165.9(7) . 1_455
C15 Fe1 C23 Rb1 -149.9(6) . 1_455
C25 Fe1 C23 Rb1 -23.8(6) . 1_455
C12 Fe1 C23 Rb1 101(3) . 1_455
C22 Fe1 C23 Rb1 57.4(7) . 1_455
C21 Fe1 C23 Rb1 21.0(5) . 1_455
C11 Fe1 C23 Rb1 -115.7(9) . 1_455
C22 C23 C24 C25 -1.2(14) . .
Fe1 C23 C24 C25 -60.8(9) . .
Rb1 C23 C24 C25 69.3(9) 1_455 .
C22 C23 C24 Fe1 59.5(8) . .
Rb1 C23 C24 Fe1 130.0(4) 1_455 .
C22 C23 C24 Rb1 -70.5(9) . 1_455
Fe1 C23 C24 Rb1 -130.0(4) . 1_455
C13 Fe1 C24 C23 40(3) . .
C14 Fe1 C24 C23 68.7(10) . .
C15 Fe1 C24 C23 109.3(8) . .
C25 Fe1 C24 C23 -118.4(11) . .
C12 Fe1 C24 C23 -175.1(9) . .
C22 Fe1 C24 C23 -37.7(8) . .
C21 Fe1 C24 C23 -80.5(8) . .
C11 Fe1 C24 C23 151.4(8) . .
C13 Fe1 C24 C25 158(3) . .
C14 Fe1 C24 C25 -172.9(7) . .
C15 Fe1 C24 C25 -132.3(7) . .
C23 Fe1 C24 C25 118.4(11) . .
C12 Fe1 C24 C25 -56.7(13) . .
C22 Fe1 C24 C25 80.7(8) . .
C21 Fe1 C24 C25 37.9(7) . .
C11 Fe1 C24 C25 -90.3(8) . .
C13 Fe1 C24 Rb1 100(3) . 1_455
C14 Fe1 C24 Rb1 129.3(7) . 1_455
C15 Fe1 C24 Rb1 169.9(6) . 1_455
C23 Fe1 C24 Rb1 60.6(8) . 1_455
C25 Fe1 C24 Rb1 -57.8(7) . 1_455
C12 Fe1 C24 Rb1 -114.5(9) . 1_455
C22 Fe1 C24 Rb1 22.9(6) . 1_455
C21 Fe1 C24 Rb1 -20.0(5) . 1_455
C11 Fe1 C24 Rb1 -148.1(6) . 1_455
C23 C24 C25 C21 0.9(14) . .
Fe1 C24 C25 C21 -59.5(7) . .
Rb1 C24 C25 C21 71.8(7) 1_455 .
C23 C24 C25 Fe1 60.3(9) . .
Rb1 C24 C25 Fe1 131.2(4) 1_455 .
C23 C24 C25 Rb1 -70.9(9) . 1_455
Fe1 C24 C25 Rb1 -131.2(4) . 1_455
C22 C21 C25 C24 -0.2(12) . .
B2 C21 C25 C24 -177.7(10) . .
Fe1 C21 C25 C24 58.0(8) . .
Rb1 C21 C25 C24 -75.9(8) 1_455 .
C22 C21 C25 Fe1 -58.2(7) . .
B2 C21 C25 Fe1 124.3(10) . .
Rb1 C21 C25 Fe1 -133.9(4) 1_455 .
C22 C21 C25 Rb1 75.7(7) . 1_455
B2 C21 C25 Rb1 -101.8(9) . 1_455
Fe1 C21 C25 Rb1 133.9(4) . 1_455
C13 Fe1 C25 C24 -172.9(9) . .
C14 Fe1 C25 C24 34(3) . .
C15 Fe1 C25 C24 68.3(10) . .
C23 Fe1 C25 C24 -38.3(8) . .
C12 Fe1 C25 C24 150.0(8) . .
C22 Fe1 C25 C24 -82.6(8) . .
C21 Fe1 C25 C24 -120.0(10) . .
C11 Fe1 C25 C24 106.9(8) . .
C13 Fe1 C25 C21 -52.9(12) . .
C24 Fe1 C25 C21 120.0(10) . .
C14 Fe1 C25 C21 154(3) . .
C15 Fe1 C25 C21 -171.8(7) . .
C23 Fe1 C25 C21 81.6(8) . .
C12 Fe1 C25 C21 -90.0(7) . .
C22 Fe1 C25 C21 37.4(7) . .
C11 Fe1 C25 C21 -133.1(7) . .
C13 Fe1 C25 Rb1 -109.7(9) . 1_455
C24 Fe1 C25 Rb1 63.2(8) . 1_455
C14 Fe1 C25 Rb1 97(3) . 1_455
C15 Fe1 C25 Rb1 131.4(6) . 1_455
C23 Fe1 C25 Rb1 24.8(6) . 1_455
C12 Fe1 C25 Rb1 -146.9(5) . 1_455
C22 Fe1 C25 Rb1 -19.4(5) . 1_455
C21 Fe1 C25 Rb1 -56.8(6) . 1_455
C11 Fe1 C25 Rb1 170.1(5) . 1_455
C21 B2 N21 N22 -83.5(13) . .
C2B B2 N21 N22 156.6(12) . .
C2A B2 N21 N22 36.7(15) . .
C21 B2 N21 C28 94.7(15) . .
C2B B2 N21 C28 -25.1(19) . .
C2A B2 N21 C28 -145.0(14) . .
C21 B2 N21 Rb1 -18.3(9) . 1_455
C2B B2 N21 Rb1 -138.2(9) . 1_455
C2A B2 N21 Rb1 101.9(9) . 1_455
C28 N21 N22 C26 0.0(16) . .
B2 N21 N22 C26 178.5(11) . .
Rb1 N21 N22 C26 92.3(10) 1_455 .
C28 N21 N22 Rb2 170.0(12) . 1_455
B2 N21 N22 Rb2 -11.4(18) . 1_455
Rb1 N21 N22 Rb2 -97.6(10) 1_455 1_455
C28 N21 N22 Rb1 -92.4(11) . 1_455
B2 N21 N22 Rb1 86.2(11) . 1_455
N21 N22 C26 C27 -0.8(17) . .
Rb2 N22 C26 C27 -173.3(10) 1_455 .
Rb1 N22 C26 C27 94.7(12) 1_455 .
N21 N22 C26 Rb1 -95.5(9) . 1_455
Rb2 N22 C26 Rb1 92.0(6) 1_455 1_455
N22 C26 C27 C28 1.2(19) . .
Rb1 C26 C27 C28 70.4(14) 1_455 .
C26 C27 C28 N21 -1(2) . .
N22 N21 C28 C27 0.8(19) . .
B2 N21 C28 C27 -177.7(13) . .
Rb1 N21 C28 C27 -63.6(15) 1_455 .
O105 Rb2 O102 C103 -23.2(12) . .
O112 Rb2 O102 C103 -121.0(12) . .
N22 Rb2 O102 C103 63.5(12) 1_655 .
O115 Rb2 O102 C103 -78.6(13) . .
N12 Rb2 O102 C103 152.0(11) . .
C2A Rb2 O102 C103 18.0(13) 1_655 .
C16 Rb2 O102 C103 159.4(11) . .
C106 Rb2 O102 C103 -33.5(12) . .
Rb1 Rb2 O102 C103 101.6(12) . .
O105 Rb2 O102 C101 -164.9(15) . .
O112 Rb2 O102 C101 97.4(13) . .
N22 Rb2 O102 C101 -78.1(13) 1_655 .
O115 Rb2 O102 C101 139.7(13) . .
N12 Rb2 O102 C101 10.3(15) . .
C2A Rb2 O102 C101 -123.7(13) 1_655 .
C16 Rb2 O102 C101 17.8(16) . .
C106 Rb2 O102 C101 -175.2(14) . .
Rb1 Rb2 O102 C101 -40.1(13) . .
C101 O102 C103 C104 -166.7(18) . .
Rb2 O102 C103 C104 50(2) . .
O102 C103 C104 O105 -55(3) . .
C103 C104 O105 C106 175.5(19) . .
C103 C104 O105 Rb2 30(2) . .
O112 Rb2 O105 C104 79.7(15) . .
N22 Rb2 O105 C104 -94.3(15) 1_655 .
O115 Rb2 O105 C104 136.0(15) . .
O102 Rb2 O105 C104 -4.3(15) . .
N12 Rb2 O105 C104 -144(3) . .
C2A Rb2 O105 C104 -144.9(16) 1_655 .
C16 Rb2 O105 C104 172.1(14) . .
C106 Rb2 O105 C104 145(2) . .
Rb1 Rb2 O105 C104 -98.8(15) . .
O112 Rb2 O105 C106 -65.4(13) . .
N22 Rb2 O105 C106 120.6(13) 1_655 .
O115 Rb2 O105 C106 -9.1(13) . .
O102 Rb2 O105 C106 -149.4(14) . .
N12 Rb2 O105 C106 71(4) . .
C2A Rb2 O105 C106 70.0(13) 1_655 .
C16 Rb2 O105 C106 27.0(18) . .
Rb1 Rb2 O105 C106 116.0(13) . .
C104 O105 C106 Rb2 -148(2) . .
O112 Rb2 C106 O105 114.9(13) . .
N22 Rb2 C106 O105 -59.8(13) 1_655 .
O115 Rb2 C106 O105 170.2(14) . .
O102 Rb2 C106 O105 26.2(12) . .
N12 Rb2 C106 O105 -165.2(10) . .
C2A Rb2 C106 O105 -102.0(14) 1_655 .
C16 Rb2 C106 O105 -164.3(11) . .
Rb1 Rb2 C106 O105 -82.8(13) . .
O105 Rb2 O112 C113 81.6(17) . .
N22 Rb2 O112 C113 -175(3) 1_655 .
O115 Rb2 O112 C113 -3.3(17) . .
O102 Rb2 O112 C113 138.0(17) . .
N12 Rb2 O112 C113 -94.3(17) . .
C2A Rb2 O112 C113 14.3(19) 1_655 .
C16 Rb2 O112 C113 -74.6(17) . .
C106 Rb2 O112 C113 63.6(17) . .
Rb1 Rb2 O112 C113 -99.9(17) . .
O105 Rb2 O112 C111 -63.4(13) . .
N22 Rb2 O112 C111 40(4) 1_655 .
O115 Rb2 O112 C111 -148.3(14) . .
O102 Rb2 O112 C111 -7.0(13) . .
N12 Rb2 O112 C111 120.7(13) . .
C2A Rb2 O112 C111 -130.7(12) 1_655 .
C16 Rb2 O112 C111 140.4(13) . .
C106 Rb2 O112 C111 -81.4(13) . .
Rb1 Rb2 O112 C111 115.1(13) . .
C111 O112 C113 C114 176(2) . .
Rb2 O112 C113 C114 31(3) . .
O112 C113 C114 O115 -58(3) . .
C113 C114 O115 C116 -169.9(17) . .
C113 C114 O115 Rb2 54(2) . .
O105 Rb2 O115 C114 -124.1(13) . .
O112 Rb2 O115 C114 -26.8(12) . .
N22 Rb2 O115 C114 152.0(12) 1_655 .
O102 Rb2 O115 C114 -80.5(13) . .
N12 Rb2 O115 C114 61.8(12) . .
C2A Rb2 O115 C114 166.0(13) 1_655 .
C16 Rb2 O115 C114 70.4(12) . .
C106 Rb2 O115 C114 -127.4(13) . .
Rb1 Rb2 O115 C114 99.3(12) . .
O105 Rb2 O115 C116 105.0(14) . .
O112 Rb2 O115 C116 -157.8(15) . .
N22 Rb2 O115 C116 21.1(15) 1_655 .
O102 Rb2 O115 C116 148.5(13) . .
N12 Rb2 O115 C116 -69.2(14) . .
C2A Rb2 O115 C116 35.0(13) 1_655 .
C16 Rb2 O115 C116 -60.6(14) . .
C106 Rb2 O115 C116 101.7(14) . .
Rb1 Rb2 O115 C116 -31.7(14) . .
O205 Rb1 O202 C203 13.7(11) . .
N12 Rb1 O202 C203 43.6(14) . .
N22 Rb1 O202 C203 -150.6(11) 1_655 .
C26 Rb1 O202 C203 -170.9(11) 1_655 .
C21 Rb1 O202 C203 -89.6(12) 1_655 .
C22 Rb1 O202 C203 -83.9(12) 1_655 .
C12 Rb1 O202 C203 121.0(11) . .
C25 Rb1 O202 C203 -67.2(12) 1_655 .
C13 Rb1 O202 C203 124.0(12) . .
C14 Rb1 O202 C203 102.6(12) . .
N21 Rb1 O202 C203 -133.4(11) 1_655 .
O205 Rb1 O202 C201 146.6(11) . .
N12 Rb1 O202 C201 176.6(9) . .
N22 Rb1 O202 C201 -17.6(10) 1_655 .
C26 Rb1 O202 C201 -37.9(10) 1_655 .
C21 Rb1 O202 C201 43.4(10) 1_655 .
C22 Rb1 O202 C201 49.1(10) 1_655 .
C12 Rb1 O202 C201 -106.0(10) . .
C25 Rb1 O202 C201 65.8(10) 1_655 .
C13 Rb1 O202 C201 -103.0(10) . .
C14 Rb1 O202 C201 -124.4(11) . .
N21 Rb1 O202 C201 -0.5(10) 1_655 .
C201 O202 C203 C204 -175.0(14) . .
Rb1 O202 C203 C204 -44.3(16) . .
O202 C203 C204 O205 65.1(18) . .
C203 C204 O205 C206 -176.8(14) . .
C203 C204 O205 Rb1 -52.3(18) . .
O202 Rb1 O205 C204 21.4(13) . .
N12 Rb1 O205 C204 -145.3(13) . .
N22 Rb1 O205 C204 99.8(18) 1_655 .
C26 Rb1 O205 C204 6.8(18) 1_655 .
C21 Rb1 O205 C204 111.5(13) 1_655 .
C22 Rb1 O205 C204 95.1(13) 1_655 .
C12 Rb1 O205 C204 -71.8(13) . .
C25 Rb1 O205 C204 133.8(13) 1_655 .
C13 Rb1 O205 C204 -49.6(13) . .
C14 Rb1 O205 C204 -52.5(13) . .
N21 Rb1 O205 C204 86.3(14) 1_655 .
O202 Rb1 O205 C206 148.8(13) . .
N12 Rb1 O205 C206 -17.9(13) . .
N22 Rb1 O205 C206 -132.8(15) 1_655 .
C26 Rb1 O205 C206 134.2(14) 1_655 .
C21 Rb1 O205 C206 -121.1(12) 1_655 .
C22 Rb1 O205 C206 -137.5(13) 1_655 .
C12 Rb1 O205 C206 55.6(13) . .
C25 Rb1 O205 C206 -98.8(12) 1_655 .
C13 Rb1 O205 C206 77.8(13) . .
C14 Rb1 O205 C206 74.9(12) . .
N21 Rb1 O205 C206 -146.3(12) 1_655 .
